data_7717410
loop_
_publ_author_name
'Corner, Sophie C.'
'Gransbury, Gemma Kate'
'Mills, David P.'

_publ_section_title
;
 Influence of weakly coordinating anions binding to the hexa-tert-butyl
 dysprosocenium cation
;
_journal_name_full 'Dalton Transactions'
_journal_paper_doi 10.1039/D4DT02713B
_journal_year 2024
_chemical_formula_moiety 'C46 H58 Al Cl Dy F27 O3'
_chemical_formula_sum 'C46 H58 Al Cl Dy F27 O3'
_chemical_formula_weight 1396.85
_chemical_name_systematic '[Dy(Cpttt)2(Cl)(Al(OC(CF)3)3)3]'
_chemical_properties_physical Air-sensitive,Moisture-sensitive,Oxygen-sensitive
_space_group_crystal_system orthorhombic
_space_group_IT_number 29
_space_group_name_Hall 'P 2c -2ac'
_space_group_name_H-M_alt 'P c a 21'
_atom_sites_solution_hydrogens geom
_atom_sites_solution_primary dual
_atom_sites_solution_secondary difmap
_audit_creation_date 2024-09-19
_audit_creation_method
;
Olex2 1.2
(compiled 2018.05.29 svn.r3508 for OlexSys, GUI svn.r5506)
;
_audit_update_record
;
2024-09-23 deposited with the CCDC.	2024-11-05 downloaded from the CCDC.
;
_cell_angle_alpha 90
_cell_angle_beta 90
_cell_angle_gamma 90
_cell_formula_units_Z 4
_cell_length_a 21.2423(2)
_cell_length_b 14.24450(10)
_cell_length_c 18.1335(2)
_cell_measurement_reflns_used 21078
_cell_measurement_temperature 99.97(10)
_cell_measurement_theta_max 76.0570
_cell_measurement_theta_min 3.7070
_cell_volume 5486.94(9)
_computing_cell_refinement 'CrysAlisPro 1.171.39.46 (Rigaku OD, 2018)'
_computing_data_collection 'CrysAlisPro 1.171.39.46 (Rigaku OD, 2018)'
_computing_data_reduction 'CrysAlisPro 1.171.39.46 (Rigaku OD, 2018)'
_computing_molecular_graphics 'Olex2 (Dolomanov et al., 2009)'
_computing_publication_material 'Olex2 (Dolomanov et al., 2009)'
_computing_structure_refinement 'ShelXL (Sheldrick, 2015)'
_computing_structure_solution 'SHELXT 2018/2 (Sheldrick, 2018)'
_diffrn_ambient_environment N~2~
_diffrn_ambient_temperature 99.97(10)
_diffrn_detector 'CCD plate'
_diffrn_measured_fraction_theta_full 0.998
_diffrn_measured_fraction_theta_max 0.986
_diffrn_measurement_details
;
List of Runs (angles in degrees, time in seconds):

  # Type    Start    End  Width  t~exp~   \w     \q     \k     \f   Frames
#--------------------------------------------------------------------------
  1  \w    106.00 133.00   1.00    1.00    --   43.54  52.00-100.00   27
  2  \w    -20.00  21.00   1.00    1.00    --   43.54  52.00-100.00   41
  3  \w     84.00 109.00   1.00    1.00    --  108.20  52.00-100.00   25
  4  \w     38.00 132.00   1.00    1.00    --   46.06  20.00 -60.00   94
  5  \w     24.00  50.00   1.00    1.00    --   46.06  52.00-100.00   26
  6  \w    -42.00  12.00   1.00    1.00    --   46.06  40.00   0.00   54
  7  \w     12.00 133.00   1.00    1.00    --   46.06  40.00  30.00  121
  8  \w    147.00 198.00   1.00    1.00    --  108.20  50.00   0.00   51
  9  \w     23.00  64.00   1.00    1.00    --  108.20  50.00  30.00   41
 10  \w    148.00 190.00   1.00    1.00    --  108.20  10.00 150.00   42
 11  \w    156.00 197.00   1.00    1.00    --  108.20  50.00  60.00   41
 12  \w    153.00 197.00   1.00    1.00    --  108.20  50.00  30.00   44
 13  \w     92.00 142.00   1.00    1.00    --  108.20  50.00   0.00   50
 14  \w    105.00 131.00   1.00    1.00    --  108.20  50.00  30.00   26
 15  \w     20.00 131.00   1.00    1.00    --  108.20  50.00  60.00  111
 16  \w     45.00 195.00   1.00    1.00    --  108.20   0.00-180.00  150
 17  \w     23.00 192.00   1.00    1.00    --  108.20  50.00 -30.00  169
;
_diffrn_measurement_device 'four-circle diffractometer'
_diffrn_measurement_device_type 'XtaLAB AFC11 (RINC): quarter-chi single'
_diffrn_measurement_method '\w scans'
_diffrn_orient_matrix_type 'CrysAlisPro convention (1999,Acta A55,543-557)'
_diffrn_orient_matrix_UB_11 -0.0006431000
_diffrn_orient_matrix_UB_12 0.0687560000
_diffrn_orient_matrix_UB_13 -0.0655879000
_diffrn_orient_matrix_UB_21 0.0704458000
_diffrn_orient_matrix_UB_22 0.0204349000
_diffrn_orient_matrix_UB_23 0.0122840000
_diffrn_orient_matrix_UB_31 0.0172818000
_diffrn_orient_matrix_UB_32 -0.0809175000
_diffrn_orient_matrix_UB_33 -0.0525785000
_diffrn_radiation_monochromator mirror
_diffrn_radiation_probe x-ray
_diffrn_radiation_type CuK\a
_diffrn_radiation_wavelength 1.54184
_diffrn_reflns_av_R_equivalents 0.0303
_diffrn_reflns_av_unetI/netI 0.0323
_diffrn_reflns_Laue_measured_fraction_full 0.998
_diffrn_reflns_Laue_measured_fraction_max 0.986
_diffrn_reflns_limit_h_max 26
_diffrn_reflns_limit_h_min -24
_diffrn_reflns_limit_k_max 14
_diffrn_reflns_limit_k_min -17
_diffrn_reflns_limit_l_max 22
_diffrn_reflns_limit_l_min -22
_diffrn_reflns_number 38414
_diffrn_reflns_point_group_measured_fraction_full 0.971
_diffrn_reflns_point_group_measured_fraction_max 0.941
_diffrn_reflns_theta_full 67.684
_diffrn_reflns_theta_max 76.373
_diffrn_reflns_theta_min 3.736
_diffrn_source 'Rotating-anode X-ray tube (dual wavelength)'
_diffrn_source_type 'Rigaku (Cu) X-ray DW Source'
_exptl_absorpt_coefficient_mu 9.090
_exptl_absorpt_correction_T_max 1.000
_exptl_absorpt_correction_T_min 0.524
_exptl_absorpt_correction_type gaussian
_exptl_absorpt_process_details
;
CrysAlisPro 1.171.39.46 (Rigaku Oxford Diffraction, 2018)
Numerical absorption correction based on gaussian integration over
			a multifaceted crystal model
Empirical absorption correction using spherical harmonics,
 implemented in SCALE3 ABSPACK scaling algorithm.
;
_exptl_crystal_colour 'clear light yellow'
_exptl_crystal_colour_lustre clear
_exptl_crystal_colour_modifier light
_exptl_crystal_colour_primary yellow
_exptl_crystal_density_diffrn 1.691
_exptl_crystal_description block
_exptl_crystal_F_000 2788
_exptl_crystal_preparation 'Magnetic properties'
_exptl_crystal_recrystallization_method 'Recrystallised from pentane.'
_exptl_crystal_size_max 0.236
_exptl_crystal_size_mid 0.191
_exptl_crystal_size_min 0.103
_refine_diff_density_max 0.654
_refine_diff_density_min -0.716
_refine_diff_density_rms 0.102
_refine_ls_abs_structure_details
;
 Refined as an inversion twin.
;
_refine_ls_abs_structure_Flack 0.332(6)
_refine_ls_extinction_method none
_refine_ls_goodness_of_fit_ref 1.023
_refine_ls_hydrogen_treatment constr
_refine_ls_matrix_type full
_refine_ls_number_parameters 1110
_refine_ls_number_reflns 10820
_refine_ls_number_restraints 3091
_refine_ls_restrained_S_all 1.036
_refine_ls_R_factor_all 0.0514
_refine_ls_R_factor_gt 0.0484
_refine_ls_shift/su_max 0.001
_refine_ls_shift/su_mean 0.000
_refine_ls_structure_factor_coef Fsqd
_refine_ls_weighting_details 'w=1/[\s^2^(Fo^2^)+(0.0955P)^2^+9.5039P] where P=(Fo^2^+2Fc^2^)/3'
_refine_ls_weighting_scheme calc
_refine_ls_wR_factor_gt 0.1365
_refine_ls_wR_factor_ref 0.1398
_reflns_Friedel_coverage 0.846
_reflns_Friedel_fraction_full 0.942
_reflns_Friedel_fraction_max 0.893
_reflns_number_gt 10124
_reflns_number_total 10820
_reflns_threshold_expression 'I > 2\s(I)'
_cod_data_source_file d4dt02713b2.cif
_cod_data_source_block ldpm188
_cod_depositor_comments
;
The following automatic conversions were performed:

data item '_atom_sites_solution_secondary' value 'diffmap' was
changed to 'difmap'.

Automatic conversion script
Id: cif_fix_values 8170 2020-07-09 18:12:32Z antanas 
;
_cod_database_code 7717410
_manchester_internal_diff_code ldpm188
_manchester_internal_coll_client SCC
_manchester_internal_coll_date 06/02/21
_manchester_internal_process_date 08/02/21
_manchester_internal_process_user SCC
_manchester_internal_solution_date 19/09/24
_manchester_internal_solution_user SCC
_manchester_internal_refinement_date 19/09/24
_manchester_internal_refinement_user SCC
_manchester_internal_validation_date 19/09/24
_manchester_internal_validation_user SCC
_shelx_shelxl_version_number 2018/3
_chemical_oxdiff_formula DyClOCFAl
_shelx_space_group_comment
;
The symmetry employed for this shelxl refinement is uniquely defined
by the following loop, which should always be used as a source of
symmetry information in preference to the above space-group names.
They are only intended as comments.
;
_shelx_estimated_absorpt_t_max 0.454
_shelx_estimated_absorpt_t_min 0.223
_reflns_odcompleteness_completeness 99.80
_reflns_odcompleteness_iscentric 1
_reflns_odcompleteness_theta 68.13
_olex2_refinement_description
;
1. Twinned data refinement
 Scales: 0.668(6)
 0.332(6)
2. Fixed Uiso
 At 1.2 times of:
  All C(H) groups
 At 1.5 times of:
  All C(H,H,H) groups
3. Restrained distances
 O1A-C35_4 \\sim O1-C35_1 \\sim O2-C35_5 \\sim O2A-C35_2
 with sigma of 0.02
 Al1-O1A \\sim Al1-O1 \\sim Al1-O2 \\sim Al1-O2A
 with sigma of 0.02
4. Uiso/Uaniso restraints and constraints
Cl1 \\sim Cl1A \\sim Al1 \\sim O1 \\sim O1A \\sim O2 \\sim O3 \\sim F1_1 \\sim
F2_1 \\sim F3_1 \\sim F4_1 \\sim F5_1 \\sim F6_1 \\sim F7_1 \\sim F8_1 \\sim
F9_1 \\sim C35_1 \\sim C36_1 \\sim C37_1 \\sim C38_1 \\sim F1_2 \\sim F2_2
\\sim F3_2 \\sim F4_2 \\sim F5_2 \\sim F6_2 \\sim F7_2 \\sim F8_2 \\sim F9_2
\\sim C35_2 \\sim C36_2 \\sim C37_2 \\sim C38_2 \\sim F1_3 \\sim F2_3 \\sim
F3_3 \\sim F4_3 \\sim F5_3 \\sim F6_3 \\sim F7_3 \\sim F8_3 \\sim F9_3 \\sim
C35_3 \\sim C36_3 \\sim C37_3 \\sim C38_3 \\sim F1_4 \\sim F2_4 \\sim F3_4
\\sim F4_4 \\sim F5_4 \\sim F6_4 \\sim F7_4 \\sim F8_4 \\sim F9_4 \\sim C35_4
\\sim C36_4 \\sim C37_4 \\sim C38_4 \\sim F1_5 \\sim F2_5 \\sim F3_5 \\sim F4_5
\\sim F5_5 \\sim F6_5 \\sim F7_5 \\sim F8_5 \\sim F9_5 \\sim C35_5 \\sim C36_5
\\sim C37_5 \\sim C38_5 \\sim F1_6 \\sim F2_6 \\sim F3_6 \\sim F4_6 \\sim F5_6
\\sim F6_6 \\sim F7_6 \\sim F8_6 \\sim F9_6 \\sim C35_6 \\sim C36_6 \\sim C37_6
\\sim C38_6 \\sim O2A: within 2A with sigma of 0.01 and sigma for terminal
atoms of 0.02
Uanis(F1_2) \\sim Ueq: with sigma of 0.005 and sigma for terminal atoms of 0.01
5. Rigid body (RIGU) restrains
 All non-hydrogen atoms
 with sigma for 1-2 distances of 0.004 and sigma for 1-3 distances of 0.004
6. Same fragment restrains
{F1_2, F2_2, F3_2, F4_2, F5_2, F6_2, F7_2, F8_2, F9_2, C35_2, C36_2, C37_2,
C38_2}
{F1_3, F2_3, F3_3, F4_3, F5_3, F6_3, F7_3, F8_3, F9_3, C35_3, C36_3, C37_3,
C38_3}
{F1_4, F2_4, F3_4, F4_4, F5_4, F6_4, F7_4, F8_4, F9_4, C35_4, C36_4, C37_4,
C38_4}
{F1_5, F2_5, F3_5, F4_5, F5_5, F6_5, F7_5, F8_5, F9_5, C35_5, C36_5, C37_5,
C38_5}
{F1_6, F2_6, F3_6, F4_6, F5_6, F6_6, F7_6, F8_6, F9_6, C35_6, C36_6, C37_6,
C38_6}
as
{F1_1, F2_1, F3_1, F4_1, F5_1, F6_1, F7_1, F8_1, F9_1, C35_1, C36_1, C37_1,
C38_1} sigma for 1-2: 0.02 1-3: 0.04
7. Others
 Sof(Cl1A)=Sof(O1A)=Sof(O2A)=Sof(F1)=Sof(F2)=Sof(F3)=Sof(F4)=Sof(F5)=Sof(F6)=
 Sof(F7)=Sof(F8)=Sof(F9)=Sof(C35)=Sof(C36)=Sof(C37)=Sof(C38)=Sof(F1)=Sof(F2)=
 Sof(F3)=Sof(F4)=Sof(F5)=Sof(F6)=Sof(F7)=Sof(F8)=Sof(F9)=Sof(C35)=Sof(C36)=
 Sof(C37)=Sof(C38)=Sof(F1)=Sof(F2)=Sof(F3)=Sof(F4)=Sof(F5)=Sof(F6)=Sof(F7)=
 Sof(F8)=Sof(F9)=Sof(C35)=Sof(C36)=Sof(C37)=Sof(C38)=1-FVAR(1)
 Sof(Cl1)=Sof(O1)=Sof(O2)=Sof(F1)=Sof(F2)=Sof(F3)=Sof(F4)=Sof(F5)=Sof(F6)=
 Sof(F7)=Sof(F8)=Sof(F9)=Sof(C35)=Sof(C36)=Sof(C37)=Sof(C38)=Sof(F1)=Sof(F2)=
 Sof(F3)=Sof(F4)=Sof(F5)=Sof(F6)=Sof(F7)=Sof(F8)=Sof(F9)=Sof(C35)=Sof(C36)=
 Sof(C37)=Sof(C38)=Sof(F1)=Sof(F2)=Sof(F3)=Sof(F4)=Sof(F5)=Sof(F6)=Sof(F7)=
 Sof(F8)=Sof(F9)=Sof(C35)=Sof(C36)=Sof(C37)=Sof(C38)=FVAR(1)
8.a Aromatic/amide H refined with riding coordinates:
 C3(H3), C5(H5), C20(H20), C22(H22)
8.b Idealised Me refined as rotating group:
 C7(H7a,H7b,H7c), C8(H8a,H8b,H8c), C9(H9a,H9b,H9c), C11(H11a,H11b,H11c),
 C12(H12a,H12b,H12c), C13(H13a,H13b,H13c), C15(H15a,H15b,H15c), C16(H16a,H16b,
 H16c), C17(H17a,H17b,H17c), C24(H24a,H24b,H24c), C25(H25a,H25b,H25c), C26(H26a,
 H26b,H26c), C28(H28a,H28b,H28c), C29(H29a,H29b,H29c), C30(H30a,H30b,H30c),
 C32(H32a,H32b,H32c), C33(H33a,H33b,H33c), C34(H34a,H34b,H34c)
;
_olex2_exptl_crystal_mounting_method 'Mounted in fomblin.'
_olex2_submission_original_sample_id ldpm188
_olex2_submission_special_instructions 'No special instructions were received'
_oxdiff_exptl_absorpt_empirical_details
;
Empirical correction (ABSPACK) includes:
- Absorption correction using spherical harmonics
- Frame scaling
;
_oxdiff_exptl_absorpt_empirical_full_max 2.803
_oxdiff_exptl_absorpt_empirical_full_min 0.712

loop_
_space_group_symop_operation_xyz
'x, y, z'
'-x, -y, z+1/2'
'x+1/2, -y, z'
'-x+1/2, y, z+1/2'

loop_
_atom_site_label
_atom_site_type_symbol
_atom_site_fract_x
_atom_site_fract_y
_atom_site_fract_z
_atom_site_U_iso_or_equiv
_atom_site_adp_type
_atom_site_occupancy
_atom_site_site_symmetry_order
_atom_site_calc_flag
_atom_site_refinement_flags_posn
_atom_site_refinement_flags_adp
_atom_site_refinement_flags_occupancy
_atom_site_disorder_assembly
_atom_site_disorder_group
Dy1 Dy 0.58660(2) 0.86658(2) 0.49912(6) 0.02527(13) Uani 1 1 d . U . . .
Cl1 Cl 0.52646(14) 0.69384(19) 0.5127(2) 0.0307(6) Uani 0.755(4) 1 d . U P A 1
Cl1A Cl 0.5252(5) 0.6941(7) 0.4720(7) 0.038(2) Uani 0.245(4) 1 d . U P A 2
Al1 Al 0.44734(8) 0.59479(12) 0.49348(16) 0.0254(4) Uani 1 1 d D U . . .
O1 O 0.3902(6) 0.6188(7) 0.5555(6) 0.044(2) Uani 0.755(4) 1 d D U P A 1
O1A O 0.4176(16) 0.623(3) 0.5803(15) 0.045(4) Uani 0.245(4) 1 d D U P A 2
O2 O 0.4183(5) 0.6227(8) 0.4073(6) 0.0389(19) Uani 0.755(4) 1 d D U P A 1
O3 O 0.4792(2) 0.4864(3) 0.4992(5) 0.0445(11) Uani 1 1 d . U . . .
C1 C 0.5699(4) 0.8854(6) 0.3527(5) 0.0344(16) Uani 1 1 d . U . . .
C2 C 0.5932(4) 0.9771(6) 0.3735(5) 0.0361(17) Uani 1 1 d . U . . .
C3 C 0.5490(4) 1.0146(6) 0.4251(5) 0.0366(17) Uani 1 1 d . U . . .
H3 H 0.553721 1.072862 0.449966 0.044 Uiso 1 1 calc R . . . .
C4 C 0.4971(4) 0.9529(6) 0.4340(5) 0.0334(16) Uani 1 1 d . U . . .
C5 C 0.5097(4) 0.8749(6) 0.3894(5) 0.0342(17) Uani 1 1 d . U . . .
H5 H 0.482603 0.822342 0.384014 0.041 Uiso 1 1 calc R . . . .
C6 C 0.5888(5) 0.8119(8) 0.2945(6) 0.043(2) Uani 1 1 d . U . . .
C7 C 0.5509(5) 0.8273(9) 0.2237(5) 0.052(2) Uani 1 1 d . U . . .
H7A H 0.564610 0.885651 0.200027 0.078 Uiso 1 1 calc GR . . . .
H7B H 0.506030 0.831625 0.235782 0.078 Uiso 1 1 calc GR . . . .
H7C H 0.557836 0.774480 0.190059 0.078 Uiso 1 1 calc GR . . . .
C8 C 0.5728(6) 0.7124(7) 0.3222(7) 0.055(3) Uani 1 1 d . U . . .
H8A H 0.584255 0.666264 0.284373 0.082 Uiso 1 1 calc GR . . . .
H8B H 0.527622 0.708104 0.332405 0.082 Uiso 1 1 calc GR . . . .
H8C H 0.596517 0.699440 0.367458 0.082 Uiso 1 1 calc GR . . . .
C9 C 0.6608(5) 0.8090(8) 0.2764(6) 0.054(2) Uani 1 1 d . U . . .
H9A H 0.672365 0.864899 0.247913 0.081 Uiso 1 1 calc GR . . . .
H9B H 0.670243 0.752598 0.247427 0.081 Uiso 1 1 calc GR . . . .
H9C H 0.684958 0.807650 0.322402 0.081 Uiso 1 1 calc GR . . . .
C10 C 0.6426(5) 1.0431(7) 0.3393(6) 0.048(2) Uani 1 1 d . U . . .
C11 C 0.6325(5) 1.0488(8) 0.2537(6) 0.054(2) Uani 1 1 d . U . . .
H11A H 0.639272 0.986660 0.231891 0.081 Uiso 1 1 calc GR . . . .
H11B H 0.662419 1.093570 0.232505 0.081 Uiso 1 1 calc GR . . . .
H11C H 0.589406 1.069594 0.243383 0.081 Uiso 1 1 calc GR . . . .
C12 C 0.7106(5) 1.0166(8) 0.3558(7) 0.056(3) Uani 1 1 d . U . . .
H12A H 0.719669 1.028609 0.407886 0.084 Uiso 1 1 calc GR . . . .
H12B H 0.738823 1.054266 0.324947 0.084 Uiso 1 1 calc GR . . . .
H12C H 0.716964 0.949838 0.345039 0.084 Uiso 1 1 calc GR . . . .
C13 C 0.6339(6) 1.1434(7) 0.3669(7) 0.055(3) Uani 1 1 d . U . . .
H13A H 0.588912 1.158375 0.368895 0.082 Uiso 1 1 calc GR . . . .
H13B H 0.655124 1.187020 0.333311 0.082 Uiso 1 1 calc GR . . . .
H13C H 0.652127 1.149327 0.416375 0.082 Uiso 1 1 calc GR . . . .
C14 C 0.4410(4) 0.9676(6) 0.4877(7) 0.043(2) Uani 1 1 d . U . . .
C15 C 0.4303(5) 1.0726(7) 0.4989(10) 0.065(3) Uani 1 1 d . U . . .
H15A H 0.468279 1.101071 0.519877 0.098 Uiso 1 1 calc GR . . . .
H15B H 0.394846 1.082087 0.532774 0.098 Uiso 1 1 calc GR . . . .
H15C H 0.420750 1.102110 0.451408 0.098 Uiso 1 1 calc GR . . . .
C16 C 0.4629(5) 0.9261(8) 0.5600(6) 0.052(2) Uani 1 1 d . U . . .
H16A H 0.502523 0.955844 0.574866 0.078 Uiso 1 1 calc GR . . . .
H16B H 0.469513 0.858410 0.554003 0.078 Uiso 1 1 calc GR . . . .
H16C H 0.430913 0.937016 0.597948 0.078 Uiso 1 1 calc GR . . . .
C17 C 0.3855(6) 0.9176(13) 0.4582(8) 0.082(5) Uani 1 1 d . U . . .
H17A H 0.348708 0.931468 0.488967 0.124 Uiso 1 1 calc GR . . . .
H17B H 0.393526 0.849869 0.458578 0.124 Uiso 1 1 calc GR . . . .
H17C H 0.377429 0.938340 0.407558 0.124 Uiso 1 1 calc GR . . . .
C18 C 0.6291(4) 0.8735(7) 0.6407(6) 0.0431(19) Uani 1 1 d . U . . .
C19 C 0.6571(4) 0.9527(7) 0.6037(5) 0.0415(18) Uani 1 1 d . U . . .
C20 C 0.6975(4) 0.9157(6) 0.5478(5) 0.0370(17) Uani 1 1 d . U . . .
H20 H 0.721633 0.952613 0.514549 0.044 Uiso 1 1 calc R . . . .
C21 C 0.6964(4) 0.8175(6) 0.5488(6) 0.0408(18) Uani 1 1 d . U . . .
C22 C 0.6534(4) 0.7911(7) 0.6041(6) 0.047(2) Uani 1 1 d . U . . .
H22 H 0.642068 0.728299 0.615625 0.056 Uiso 1 1 calc R . . . .
C23 C 0.5923(5) 0.8567(12) 0.7142(8) 0.065(4) Uani 1 1 d . U . . .
C24 C 0.5540(7) 0.7740(13) 0.7112(8) 0.086(4) Uani 1 1 d . U . . .
H24A H 0.580729 0.719144 0.701877 0.129 Uiso 1 1 calc GR . . . .
H24B H 0.523125 0.780213 0.671321 0.129 Uiso 1 1 calc GR . . . .
H24C H 0.531994 0.765956 0.758242 0.129 Uiso 1 1 calc GR . . . .
C25 C 0.5509(7) 0.9409(14) 0.7402(7) 0.083(4) Uani 1 1 d . U . . .
H25A H 0.515983 0.949868 0.705670 0.125 Uiso 1 1 calc GR . . . .
H25B H 0.576646 0.997938 0.741900 0.125 Uiso 1 1 calc GR . . . .
H25C H 0.534176 0.927680 0.789518 0.125 Uiso 1 1 calc GR . . . .
C26 C 0.6452(7) 0.8417(15) 0.7750(9) 0.094(5) Uani 1 1 d . U . . .
H26A H 0.625413 0.833980 0.823407 0.141 Uiso 1 1 calc GR . . . .
H26B H 0.673092 0.896520 0.775914 0.141 Uiso 1 1 calc GR . . . .
H26C H 0.669747 0.785479 0.763076 0.141 Uiso 1 1 calc GR . . . .
C27 C 0.6581(5) 1.0579(8) 0.6240(7) 0.052(2) Uani 1 1 d . U . . .
C28 C 0.6889(6) 1.0721(10) 0.7005(8) 0.072(3) Uani 1 1 d . U . . .
H28A H 0.660154 1.049882 0.739021 0.109 Uiso 1 1 calc GR . . . .
H28B H 0.697754 1.138900 0.708056 0.109 Uiso 1 1 calc GR . . . .
H28C H 0.728307 1.036414 0.702928 0.109 Uiso 1 1 calc GR . . . .
C29 C 0.5933(6) 1.1076(10) 0.6199(8) 0.064(3) Uani 1 1 d . U . . .
H29A H 0.580950 1.115004 0.568138 0.096 Uiso 1 1 calc GR . . . .
H29B H 0.596201 1.169440 0.643243 0.096 Uiso 1 1 calc GR . . . .
H29C H 0.561696 1.069616 0.645653 0.096 Uiso 1 1 calc GR . . . .
C30 C 0.7027(6) 1.1122(8) 0.5688(8) 0.065(3) Uani 1 1 d . U . . .
H30A H 0.745878 1.088858 0.574018 0.098 Uiso 1 1 calc GR . . . .
H30B H 0.701629 1.179465 0.579994 0.098 Uiso 1 1 calc GR . . . .
H30C H 0.688245 1.101891 0.518111 0.098 Uiso 1 1 calc GR . . . .
C31 C 0.7431(4) 0.7502(6) 0.5116(7) 0.048(2) Uani 1 1 d . U . . .
C32 C 0.7921(6) 0.7212(10) 0.5731(8) 0.071(3) Uani 1 1 d . U . . .
H32A H 0.770243 0.688330 0.613018 0.107 Uiso 1 1 calc GR . . . .
H32B H 0.812590 0.777572 0.592691 0.107 Uiso 1 1 calc GR . . . .
H32C H 0.824019 0.679623 0.551591 0.107 Uiso 1 1 calc GR . . . .
C33 C 0.7787(5) 0.7969(8) 0.4494(7) 0.055(2) Uani 1 1 d . U . . .
H33A H 0.804230 0.848455 0.469122 0.083 Uiso 1 1 calc GR . . . .
H33B H 0.748782 0.821670 0.413203 0.083 Uiso 1 1 calc GR . . . .
H33C H 0.806281 0.750801 0.425553 0.083 Uiso 1 1 calc GR . . . .
C34 C 0.7098(5) 0.6628(8) 0.4882(11) 0.074(4) Uani 1 1 d . U . . .
H34A H 0.740391 0.617884 0.468497 0.112 Uiso 1 1 calc GR . . . .
H34B H 0.678803 0.678166 0.450029 0.112 Uiso 1 1 calc GR . . . .
H34C H 0.688270 0.635072 0.530773 0.112 Uiso 1 1 calc GR . . . .
O2A O 0.3914(16) 0.613(3) 0.4279(16) 0.051(4) Uani 0.245(4) 1 d D U P A 2
F1_1 F 0.3385(5) 0.7642(7) 0.6141(7) 0.087(3) Uani 0.755(4) 1 d D U P A 1
F2_1 F 0.3124(6) 0.7013(9) 0.7150(7) 0.096(4) Uani 0.755(4) 1 d D U P A 1
F3_1 F 0.4094(5) 0.7340(9) 0.6863(8) 0.081(3) Uani 0.755(4) 1 d D U P A 1
F4_1 F 0.2612(7) 0.6375(9) 0.5811(8) 0.092(4) Uani 0.755(4) 1 d D U P A 1
F5_1 F 0.2989(6) 0.4968(8) 0.5642(6) 0.089(3) Uani 0.755(4) 1 d D U P A 1
F6_1 F 0.2723(6) 0.5340(9) 0.6736(7) 0.091(3) Uani 0.755(4) 1 d D U P A 1
F7_1 F 0.3853(7) 0.5407(12) 0.7442(5) 0.102(4) Uani 0.755(4) 1 d D U P A 1
F8_1 F 0.4002(9) 0.4478(9) 0.6501(7) 0.082(4) Uani 0.755(4) 1 d D U P A 1
F9_1 F 0.4643(5) 0.5667(9) 0.6710(6) 0.084(3) Uani 0.755(4) 1 d D U P A 1
C35_1 C 0.3647(7) 0.6055(10) 0.6260(8) 0.051(2) Uani 0.755(4) 1 d D U P A 1
C36_1 C 0.3555(6) 0.7011(10) 0.6662(8) 0.064(3) Uani 0.755(4) 1 d D U P A 1
C37_1 C 0.2966(7) 0.5655(11) 0.6126(8) 0.067(3) Uani 0.755(4) 1 d D U P A 1
C38_1 C 0.4032(7) 0.5391(11) 0.6761(8) 0.065(3) Uani 0.755(4) 1 d D U P A 1
F1_2 F 0.4606(12) 0.558(2) 0.2809(19) 0.078(6) Uani 0.245(4) 1 d D U P A 2
F2_2 F 0.3676(15) 0.558(3) 0.2313(16) 0.087(7) Uani 0.245(4) 1 d D U P A 2
F3_2 F 0.4126(15) 0.697(2) 0.2623(16) 0.070(5) Uani 0.245(4) 1 d D U P A 2
F4_2 F 0.3884(15) 0.440(2) 0.346(3) 0.084(6) Uani 0.245(4) 1 d D U P A 2
F5_2 F 0.3308(17) 0.507(2) 0.4432(16) 0.085(6) Uani 0.245(4) 1 d D U P A 2
F6_2 F 0.2878(15) 0.506(3) 0.338(2) 0.094(7) Uani 0.245(4) 1 d D U P A 2
F7_2 F 0.3116(19) 0.676(3) 0.2667(17) 0.098(6) Uani 0.245(4) 1 d D U P A 2
F8_2 F 0.2666(15) 0.635(3) 0.370(3) 0.100(6) Uani 0.245(4) 1 d D U P A 2
F9_2 F 0.3376(19) 0.761(2) 0.362(2) 0.093(6) Uani 0.245(4) 1 d D U P A 2
C35_2 C 0.3741(14) 0.605(2) 0.3551(13) 0.065(3) Uani 0.245(4) 1 d D U P A 2
C36_2 C 0.4050(13) 0.605(2) 0.2755(16) 0.075(4) Uani 0.245(4) 1 d D U P A 2
C37_2 C 0.3427(15) 0.506(2) 0.3683(18) 0.077(4) Uani 0.245(4) 1 d D U P A 2
C38_2 C 0.3204(15) 0.678(2) 0.3396(18) 0.083(4) Uani 0.245(4) 1 d D U P A 2
F1_3 F 0.5331(8) 0.2525(9) 0.4906(9) 0.061(3) Uani 0.755(4) 1 d D U P A 1
F2_3 F 0.4461(5) 0.3130(6) 0.5271(7) 0.069(3) Uani 0.755(4) 1 d D U P A 1
F3_3 F 0.4693(5) 0.3156(6) 0.4142(6) 0.069(2) Uani 0.755(4) 1 d D U P A 1
F4_3 F 0.5367(6) 0.3722(7) 0.6191(6) 0.075(3) Uani 0.755(4) 1 d D U P A 1
F5_3 F 0.6196(6) 0.3666(7) 0.5510(9) 0.071(3) Uani 0.755(4) 1 d D U P A 1
F6_3 F 0.5822(5) 0.5011(7) 0.5866(7) 0.069(3) Uani 0.755(4) 1 d D U P A 1
F7_3 F 0.5319(6) 0.4812(9) 0.3698(6) 0.085(3) Uani 0.755(4) 1 d D U P A 1
F8_3 F 0.6086(5) 0.5128(6) 0.4400(6) 0.063(2) Uani 0.755(4) 1 d D U P A 1
F9_3 F 0.6004(6) 0.3731(7) 0.3993(7) 0.067(3) Uani 0.755(4) 1 d D U P A 1
C35_3 C 0.5262(5) 0.4203(8) 0.4911(7) 0.0402(18) Uani 0.755(4) 1 d D U P A 1
C36_3 C 0.4919(5) 0.3239(7) 0.4840(8) 0.047(2) Uani 0.755(4) 1 d D U P A 1
C37_3 C 0.5679(7) 0.4212(9) 0.5617(8) 0.051(2) Uani 0.755(4) 1 d D U P A 1
C38_3 C 0.5648(7) 0.4411(8) 0.4224(8) 0.049(2) Uani 0.755(4) 1 d D U P A 1
F1_4 F 0.399(2) 0.448(3) 0.671(2) 0.085(7) Uani 0.245(4) 1 d D U P A 2
F2_4 F 0.3016(16) 0.480(3) 0.672(2) 0.087(6) Uani 0.245(4) 1 d D U P A 2
F3_4 F 0.3457(19) 0.461(2) 0.5662(17) 0.085(6) Uani 0.245(4) 1 d D U P A 2
F4_4 F 0.4493(15) 0.561(3) 0.7207(19) 0.088(6) Uani 0.245(4) 1 d D U P A 2
F5_4 F 0.4018(16) 0.708(2) 0.7263(19) 0.073(6) Uani 0.245(4) 1 d D U P A 2
F6_4 F 0.3513(17) 0.586(3) 0.7573(18) 0.095(6) Uani 0.245(4) 1 d D U P A 2
F7_4 F 0.2634(16) 0.584(3) 0.584(2) 0.081(6) Uani 0.245(4) 1 d D U P A 2
F8_4 F 0.2800(17) 0.680(3) 0.6741(18) 0.091(6) Uani 0.245(4) 1 d D U P A 2
F9_4 F 0.3149(17) 0.716(2) 0.5611(18) 0.087(6) Uani 0.245(4) 1 d D U P A 2
C35_4 C 0.3691(13) 0.600(2) 0.6298(15) 0.058(3) Uani 0.245(4) 1 d D U P A 2
C36_4 C 0.3522(16) 0.491(2) 0.6340(17) 0.070(3) Uani 0.245(4) 1 d D U P A 2
C37_4 C 0.3935(15) 0.615(2) 0.7113(16) 0.071(3) Uani 0.245(4) 1 d D U P A 2
C38_4 C 0.3060(14) 0.645(2) 0.6076(17) 0.067(4) Uani 0.245(4) 1 d D U P A 2
F1_5 F 0.3151(7) 0.7339(10) 0.4127(10) 0.115(4) Uani 0.755(4) 1 d D U P A 1
F2_5 F 0.2674(6) 0.6592(10) 0.3245(8) 0.094(4) Uani 0.755(4) 1 d D U P A 1
F3_5 F 0.2794(6) 0.5977(11) 0.4334(7) 0.096(3) Uani 0.755(4) 1 d D U P A 1
F4_5 F 0.3833(8) 0.7556(9) 0.3056(9) 0.114(4) Uani 0.755(4) 1 d D U P A 1
F5_5 F 0.4495(7) 0.6325(13) 0.2818(11) 0.128(5) Uani 0.755(4) 1 d D U P A 1
F6_5 F 0.3554(8) 0.6359(12) 0.2337(7) 0.108(4) Uani 0.755(4) 1 d D U P A 1
F7_5 F 0.3065(6) 0.4775(10) 0.3122(9) 0.103(4) Uani 0.755(4) 1 d D U P A 1
F8_5 F 0.4088(7) 0.4688(13) 0.3080(9) 0.109(4) Uani 0.755(4) 1 d D U P A 1
F9_5 F 0.3579(6) 0.4536(7) 0.4140(7) 0.087(3) Uani 0.755(4) 1 d D U P A 1
C35_5 C 0.3690(7) 0.6027(11) 0.3613(8) 0.060(2) Uani 0.755(4) 1 d D U P A 1
C36_5 C 0.3050(8) 0.6487(12) 0.3829(9) 0.078(3) Uani 0.755(4) 1 d D U P A 1
C37_5 C 0.3875(9) 0.6603(13) 0.2897(9) 0.085(3) Uani 0.755(4) 1 d D U P A 1
C38_5 C 0.3585(8) 0.4981(12) 0.3490(9) 0.073(3) Uani 0.755(4) 1 d D U P A 1
F1_6 F 0.532(2) 0.258(3) 0.470(3) 0.051(6) Uani 0.245(4) 1 d D U P A 2
F2_6 F 0.4399(11) 0.3144(19) 0.465(2) 0.058(5) Uani 0.245(4) 1 d D U P A 2
F3_6 F 0.5108(18) 0.367(2) 0.3853(15) 0.078(5) Uani 0.245(4) 1 d D U P A 2
F4_6 F 0.4882(15) 0.316(2) 0.5817(19) 0.079(6) Uani 0.245(4) 1 d D U P A 2
F5_6 F 0.5960(14) 0.359(2) 0.578(2) 0.072(6) Uani 0.245(4) 1 d D U P A 2
F6_6 F 0.5347(16) 0.4628(19) 0.6181(16) 0.072(5) Uani 0.245(4) 1 d D U P A 2
F7_6 F 0.5708(15) 0.5157(19) 0.4100(15) 0.059(5) Uani 0.245(4) 1 d D U P A 2
F8_6 F 0.6147(13) 0.4995(18) 0.5261(15) 0.068(5) Uani 0.245(4) 1 d D U P A 2
F9_6 F 0.6171(18) 0.384(2) 0.440(2) 0.075(6) Uani 0.245(4) 1 d D U P A 2
C35_6 C 0.5216(13) 0.424(2) 0.4974(14) 0.047(3) Uani 0.245(4) 1 d D U P A 2
C36_6 C 0.4985(13) 0.336(2) 0.4537(17) 0.055(4) Uani 0.245(4) 1 d D U P A 2
C37_6 C 0.5348(15) 0.388(2) 0.5790(16) 0.062(4) Uani 0.245(4) 1 d D U P A 2
C38_6 C 0.5840(13) 0.4566(19) 0.4636(15) 0.058(3) Uani 0.245(4) 1 d D U P A 2

loop_
_atom_site_aniso_label
_atom_site_aniso_U_11
_atom_site_aniso_U_22
_atom_site_aniso_U_33
_atom_site_aniso_U_23
_atom_site_aniso_U_13
_atom_site_aniso_U_12
Dy1 0.02278(19) 0.02033(19) 0.0327(2) 0.0010(3) -0.0009(3) 0.00095(11)
Cl1 0.0341(12) 0.0179(10) 0.0399(18) 0.0036(12) -0.0060(13) -0.0042(9)
Cl1A 0.051(5) 0.029(4) 0.033(5) 0.000(5) 0.009(5) -0.004(4)
Al1 0.0317(8) 0.0188(7) 0.0258(9) -0.0007(10) -0.0024(11) -0.0013(6)
O1 0.048(5) 0.043(4) 0.041(4) -0.008(4) 0.016(4) -0.004(4)
O1A 0.049(7) 0.043(7) 0.044(6) -0.011(6) 0.013(6) -0.006(7)
O2 0.037(4) 0.044(4) 0.036(4) 0.011(3) -0.015(3) -0.012(3)
O3 0.045(3) 0.021(2) 0.068(3) 0.001(3) -0.003(4) 0.0046(18)
C1 0.038(4) 0.032(4) 0.034(4) 0.005(3) 0.007(3) 0.000(3)
C2 0.035(4) 0.026(4) 0.048(5) 0.003(3) 0.000(3) 0.005(3)
C3 0.032(4) 0.030(4) 0.049(5) -0.003(3) 0.002(3) 0.001(3)
C4 0.031(4) 0.034(4) 0.036(4) 0.001(3) 0.002(3) -0.002(3)
C5 0.031(4) 0.031(4) 0.041(4) 0.001(3) 0.001(3) -0.003(3)
C6 0.050(5) 0.045(5) 0.036(5) -0.004(4) -0.002(3) 0.015(4)
C7 0.062(6) 0.060(6) 0.034(5) -0.001(4) -0.007(4) 0.004(5)
C8 0.077(7) 0.032(4) 0.056(6) -0.005(4) 0.015(5) 0.013(4)
C9 0.055(5) 0.058(6) 0.048(5) -0.010(4) 0.004(4) 0.012(5)
C10 0.050(5) 0.035(4) 0.060(6) 0.013(4) 0.011(4) -0.003(4)
C11 0.058(6) 0.048(5) 0.055(5) 0.016(4) 0.017(5) 0.004(5)
C12 0.044(5) 0.055(6) 0.068(7) 0.010(5) 0.010(4) -0.007(4)
C13 0.054(6) 0.041(5) 0.070(7) 0.003(4) 0.013(5) -0.007(4)
C14 0.037(4) 0.035(4) 0.058(6) 0.004(4) 0.005(4) 0.004(3)
C15 0.057(5) 0.049(5) 0.089(8) -0.004(7) 0.036(8) 0.017(4)
C16 0.052(5) 0.057(6) 0.048(5) 0.000(4) 0.012(4) 0.016(5)
C17 0.041(6) 0.135(13) 0.070(8) -0.035(8) 0.005(5) -0.029(7)
C18 0.029(4) 0.054(5) 0.046(5) 0.002(4) -0.007(3) 0.002(3)
C19 0.032(4) 0.047(4) 0.046(4) -0.003(4) -0.008(3) 0.004(3)
C20 0.031(4) 0.028(4) 0.051(5) 0.002(3) -0.002(3) 0.003(3)
C21 0.034(4) 0.032(4) 0.056(5) 0.001(4) -0.001(3) 0.002(3)
C22 0.039(4) 0.045(5) 0.055(5) 0.014(4) -0.008(4) -0.001(4)
C23 0.040(6) 0.107(10) 0.048(7) 0.028(6) 0.002(4) 0.004(5)
C24 0.063(8) 0.136(12) 0.059(7) 0.038(8) -0.002(6) -0.024(8)
C25 0.059(7) 0.148(12) 0.043(6) -0.007(7) 0.000(5) 0.022(8)
C26 0.057(8) 0.159(15) 0.066(8) 0.042(10) -0.013(6) -0.010(9)
C27 0.043(5) 0.044(5) 0.069(6) -0.019(4) -0.015(4) 0.005(4)
C28 0.061(7) 0.074(8) 0.083(8) -0.020(7) -0.022(6) 0.010(6)
C29 0.056(6) 0.062(7) 0.074(8) -0.020(6) -0.010(5) 0.027(5)
C30 0.062(7) 0.046(5) 0.087(8) -0.018(5) -0.005(6) -0.008(5)
C31 0.034(4) 0.037(4) 0.074(7) 0.001(4) 0.001(4) 0.012(3)
C32 0.053(6) 0.087(9) 0.074(7) -0.001(7) -0.004(5) 0.028(6)
C33 0.045(5) 0.050(5) 0.071(7) -0.006(5) 0.007(5) 0.009(4)
C34 0.047(5) 0.047(5) 0.129(14) -0.028(8) 0.004(8) 0.002(4)
O2A 0.047(7) 0.056(7) 0.050(6) 0.011(7) -0.015(6) -0.012(7)
F1_1 0.067(6) 0.063(5) 0.131(8) -0.025(5) 0.045(5) 0.015(4)
F2_1 0.083(6) 0.114(8) 0.092(7) -0.062(6) 0.045(5) -0.025(6)
F3_1 0.062(5) 0.076(7) 0.105(8) -0.063(6) 0.021(5) -0.028(4)
F4_1 0.092(8) 0.092(7) 0.092(7) -0.021(6) -0.027(6) 0.005(6)
F5_1 0.102(7) 0.082(6) 0.083(6) -0.032(5) -0.022(6) -0.019(6)
F6_1 0.075(7) 0.086(7) 0.111(7) -0.003(6) 0.033(6) -0.037(6)
F7_1 0.114(8) 0.151(9) 0.040(4) -0.006(5) 0.011(5) 0.017(8)
F8_1 0.134(9) 0.054(5) 0.056(7) 0.006(5) 0.025(6) -0.012(5)
F9_1 0.075(5) 0.124(8) 0.054(5) -0.019(6) 0.000(4) 0.008(5)
C35_1 0.056(4) 0.048(4) 0.047(4) -0.017(4) 0.023(4) -0.015(4)
C36_1 0.050(5) 0.065(5) 0.077(6) -0.037(4) 0.026(4) -0.015(4)
C37_1 0.069(6) 0.066(5) 0.066(5) -0.020(5) 0.008(5) -0.013(5)
C38_1 0.077(5) 0.072(5) 0.046(5) -0.008(5) 0.015(5) -0.004(5)
F1_2 0.067(8) 0.087(10) 0.081(10) -0.043(9) -0.010(8) -0.036(8)
F2_2 0.080(12) 0.125(14) 0.058(11) -0.028(12) -0.012(10) -0.049(12)
F3_2 0.078(11) 0.080(9) 0.053(10) 0.018(9) -0.026(9) -0.058(8)
F4_2 0.067(11) 0.078(10) 0.105(13) -0.015(11) -0.009(10) -0.029(9)
F5_2 0.087(13) 0.082(13) 0.084(9) -0.003(10) -0.002(9) -0.028(12)
F6_2 0.074(11) 0.106(14) 0.102(13) -0.013(13) -0.027(11) -0.030(10)
F7_2 0.084(13) 0.120(14) 0.089(9) 0.015(11) -0.053(9) -0.019(12)
F8_2 0.072(9) 0.118(12) 0.110(12) -0.003(11) -0.027(10) -0.010(9)
F9_2 0.090(13) 0.081(10) 0.109(14) 0.013(11) -0.047(12) 0.000(10)
C35_2 0.063(5) 0.072(5) 0.061(5) 0.003(5) -0.025(5) -0.019(5)
C36_2 0.075(7) 0.082(8) 0.068(7) -0.001(7) -0.017(6) -0.035(7)
C37_2 0.075(7) 0.079(7) 0.078(7) -0.006(7) -0.020(7) -0.022(6)
C38_2 0.077(7) 0.090(7) 0.083(7) 0.008(6) -0.033(6) -0.011(6)
F1_3 0.067(5) 0.021(3) 0.095(9) 0.002(6) 0.000(7) 0.009(3)
F2_3 0.063(5) 0.029(4) 0.116(7) -0.002(5) 0.015(5) -0.012(4)
F3_3 0.071(6) 0.047(4) 0.090(6) -0.027(4) -0.020(5) -0.007(4)
F4_3 0.084(6) 0.072(6) 0.067(5) 0.031(4) -0.025(5) -0.010(5)
F5_3 0.053(5) 0.044(5) 0.117(9) 0.010(5) -0.014(5) 0.010(4)
F6_3 0.075(7) 0.043(4) 0.087(7) -0.004(4) -0.042(5) 0.004(4)
F7_3 0.103(7) 0.095(8) 0.057(5) 0.015(5) 0.018(5) 0.019(6)
F8_3 0.059(5) 0.041(4) 0.090(6) 0.004(4) 0.020(4) -0.001(4)
F9_3 0.084(6) 0.046(5) 0.070(7) -0.004(4) 0.039(6) 0.011(4)
C35_3 0.046(4) 0.016(3) 0.058(4) -0.002(4) -0.002(4) 0.003(3)
C36_3 0.051(4) 0.014(3) 0.075(6) 0.000(4) -0.001(4) -0.001(3)
C37_3 0.049(5) 0.034(4) 0.070(5) 0.008(4) -0.012(4) -0.001(4)
C38_3 0.053(5) 0.034(5) 0.062(5) -0.004(4) 0.006(4) 0.006(4)
F1_4 0.107(11) 0.087(12) 0.062(13) -0.009(12) 0.008(11) 0.000(11)
F2_4 0.082(10) 0.071(13) 0.107(12) 0.009(12) 0.019(10) -0.018(10)
F3_4 0.094(14) 0.067(13) 0.093(10) -0.040(10) -0.013(10) 0.002(12)
F4_4 0.089(11) 0.118(13) 0.058(12) 0.008(12) 0.007(10) 0.004(10)
F5_4 0.075(12) 0.082(9) 0.062(12) -0.046(10) 0.033(10) -0.017(9)
F6_4 0.100(12) 0.112(13) 0.073(11) -0.015(12) 0.020(10) -0.009(11)
F7_4 0.068(10) 0.086(11) 0.087(12) -0.019(11) 0.005(10) -0.012(10)
F8_4 0.070(12) 0.109(13) 0.096(11) -0.040(11) 0.032(10) 0.007(11)
F9_4 0.102(14) 0.066(11) 0.094(13) -0.016(10) 0.008(12) 0.008(10)
C35_4 0.059(5) 0.059(5) 0.056(5) -0.019(5) 0.020(5) -0.012(5)
C36_4 0.080(7) 0.065(6) 0.067(6) -0.014(6) 0.013(6) -0.014(6)
C37_4 0.073(7) 0.076(7) 0.063(6) -0.023(6) 0.012(6) -0.009(6)
C38_4 0.060(6) 0.067(7) 0.073(7) -0.022(6) 0.020(6) -0.007(6)
F1_5 0.111(9) 0.095(7) 0.138(10) -0.022(7) -0.047(8) 0.030(6)
F2_5 0.067(6) 0.116(8) 0.100(7) 0.019(7) -0.051(6) -0.004(6)
F3_5 0.078(7) 0.127(8) 0.082(7) -0.004(7) 0.013(6) 0.009(7)
F4_5 0.124(9) 0.089(6) 0.130(9) 0.057(6) -0.052(8) -0.022(7)
F5_5 0.096(7) 0.144(11) 0.143(11) 0.011(9) 0.018(8) -0.039(7)
F6_5 0.122(9) 0.141(10) 0.060(6) 0.021(6) -0.016(6) -0.041(8)
F7_5 0.083(7) 0.098(8) 0.127(9) -0.052(7) -0.042(7) -0.022(6)
F8_5 0.096(8) 0.131(10) 0.100(9) -0.055(8) -0.016(6) 0.014(7)
F9_5 0.100(8) 0.050(5) 0.111(7) 0.002(5) -0.013(6) -0.010(5)
C35_5 0.058(5) 0.064(5) 0.057(5) 0.006(4) -0.030(4) -0.020(4)
C36_5 0.067(6) 0.085(6) 0.081(6) 0.002(5) -0.037(5) -0.006(5)
C37_5 0.085(6) 0.098(6) 0.072(6) 0.014(6) -0.020(5) -0.031(6)
C38_5 0.070(6) 0.073(6) 0.075(6) -0.019(5) -0.018(5) -0.016(5)
F1_6 0.057(10) 0.019(9) 0.077(14) -0.011(9) 0.011(11) 0.003(8)
F2_6 0.054(8) 0.031(9) 0.088(12) -0.007(11) -0.002(10) -0.001(8)
F3_6 0.091(11) 0.067(10) 0.075(9) -0.012(8) 0.000(9) 0.004(10)
F4_6 0.090(11) 0.054(10) 0.094(12) 0.031(10) 0.007(11) -0.019(9)
F5_6 0.067(9) 0.062(12) 0.087(14) 0.029(11) -0.015(10) 0.003(9)
F6_6 0.083(12) 0.056(9) 0.076(10) 0.006(9) -0.019(11) -0.011(9)
F7_6 0.058(11) 0.052(10) 0.069(10) -0.001(8) 0.009(9) -0.003(9)
F8_6 0.064(10) 0.042(9) 0.100(10) 0.006(8) -0.020(9) -0.019(8)
F9_6 0.073(12) 0.060(10) 0.092(13) 0.001(10) 0.023(12) 0.010(9)
C35_6 0.050(5) 0.023(5) 0.068(5) 0.001(5) -0.003(5) 0.003(4)
C36_6 0.056(6) 0.028(6) 0.079(7) -0.007(6) -0.004(7) 0.003(6)
C37_6 0.064(7) 0.043(7) 0.078(7) 0.010(6) -0.009(7) 0.000(6)
C38_6 0.057(6) 0.040(6) 0.076(7) 0.000(6) 0.003(6) -0.002(6)

loop_
_atom_type_symbol
_atom_type_description
_atom_type_scat_dispersion_real
_atom_type_scat_dispersion_imag
_atom_type_scat_source
C C 0.0181 0.0091 'International Tables Vol C Tables 4.2.6.8 and 6.1.1.4'
H H 0.0000 0.0000 'International Tables Vol C Tables 4.2.6.8 and 6.1.1.4'
Al Al 0.2130 0.2455 'International Tables Vol C Tables 4.2.6.8 and 6.1.1.4'
Cl Cl 0.3639 0.7018 'International Tables Vol C Tables 4.2.6.8 and 6.1.1.4'
Dy Dy -9.8046 9.8477 'International Tables Vol C Tables 4.2.6.8 and 6.1.1.4'
F F 0.0727 0.0534 'International Tables Vol C Tables 4.2.6.8 and 6.1.1.4'
O O 0.0492 0.0322 'International Tables Vol C Tables 4.2.6.8 and 6.1.1.4'

loop_
_exptl_crystal_face_index_h
_exptl_crystal_face_index_k
_exptl_crystal_face_index_l
_exptl_crystal_face_perp_dist
-10 -6 -2 0.0515
10 6 2 0.0515
-10 3 7 0.0821
10 -3 -7 0.0821
-9 -6 -4 0.0649
9 6 4 0.0649
-12 3 4 0.1046
12 -3 -4 0.1046
1 1 -12 0.1038
-1 -1 12 0.1038
-2 8 -6 0.0936
2 -8 6 0.0936
-10 -4 -6 0.0580
-8 -7 4 0.0551
-9 -3 8 0.0729

loop_
_geom_angle_atom_site_label_1
_geom_angle_atom_site_label_2
_geom_angle_atom_site_label_3
_geom_angle
_geom_angle_site_symmetry_1
_geom_angle_site_symmetry_3
_geom_angle_publ_flag
C1 Dy1 Cl1 96.6(2) . . ?
C1 Dy1 Cl1A 81.6(3) . . ?
C1 Dy1 C2 30.6(3) . . ?
C1 Dy1 C18 165.9(3) . . ?
C1 Dy1 C19 135.9(3) . . ?
C2 Dy1 Cl1 126.7(2) . . ?
C2 Dy1 Cl1A 112.0(3) . . ?
C3 Dy1 Cl1 128.0(2) . . ?
C3 Dy1 Cl1A 118.0(3) . . ?
C3 Dy1 C1 51.3(3) . . ?
C3 Dy1 C2 30.5(3) . . ?
C3 Dy1 C18 123.7(3) . . ?
C3 Dy1 C19 99.4(3) . . ?
C4 Dy1 Cl1 97.2(2) . . ?
C4 Dy1 Cl1A 89.7(3) . . ?
C4 Dy1 C1 53.0(3) . . ?
C4 Dy1 C2 52.0(3) . . ?
C4 Dy1 C3 31.8(3) . . ?
C4 Dy1 C5 31.7(3) . . ?
C4 Dy1 C18 131.7(3) . . ?
C4 Dy1 C19 121.1(3) . . ?
C4 Dy1 C20 134.3(3) . . ?
C4 Dy1 C21 163.5(3) . . ?
C4 Dy1 C22 160.3(3) . . ?
C5 Dy1 Cl1 79.5(2) . . ?
C5 Dy1 Cl1A 67.2(3) . . ?
C5 Dy1 C1 31.8(3) . . ?
C5 Dy1 C2 51.0(3) . . ?
C5 Dy1 C3 51.3(3) . . ?
C5 Dy1 C18 159.5(3) . . ?
C5 Dy1 C19 150.4(3) . . ?
C5 Dy1 C20 145.1(3) . . ?
C5 Dy1 C21 148.2(3) . . ?
C5 Dy1 C22 158.1(3) . . ?
C18 Dy1 Cl1 95.8(2) . . ?
C18 Dy1 Cl1A 110.4(3) . . ?
C18 Dy1 C2 137.5(3) . . ?
C19 Dy1 Cl1 126.3(2) . . ?
C19 Dy1 Cl1A 140.4(3) . . ?
C19 Dy1 C2 106.9(3) . . ?
C19 Dy1 C18 30.7(3) . . ?
C20 Dy1 Cl1 128.4(2) . . ?
C20 Dy1 Cl1A 135.1(3) . . ?
C20 Dy1 C1 115.2(3) . . ?
C20 Dy1 C2 94.6(3) . . ?
C20 Dy1 C3 103.4(3) . . ?
C20 Dy1 C18 51.1(3) . . ?
C20 Dy1 C19 31.1(3) . . ?
C21 Dy1 Cl1 98.2(2) . . ?
C21 Dy1 Cl1A 103.9(3) . . ?
C21 Dy1 C1 119.2(3) . . ?
C21 Dy1 C2 113.1(3) . . ?
C21 Dy1 C3 131.9(3) . . ?
C21 Dy1 C18 52.0(3) . . ?
C21 Dy1 C19 51.9(3) . . ?
C21 Dy1 C20 31.2(3) . . ?
C21 Dy1 C22 31.4(3) . . ?
C22 Dy1 Cl1 79.7(2) . . ?
C22 Dy1 Cl1A 91.1(4) . . ?
C22 Dy1 C1 146.4(3) . . ?
C22 Dy1 C2 143.8(3) . . ?
C22 Dy1 C3 150.6(3) . . ?
C22 Dy1 C18 31.3(3) . . ?
C22 Dy1 C19 51.3(3) . . ?
C22 Dy1 C20 51.1(3) . . ?
Al1 Cl1 Dy1 153.45(16) . . ?
Al1 Cl1A Dy1 150.6(5) . . ?
O1 Al1 Cl1 108.1(4) . . ?
O1 Al1 O2 107.4(6) . . ?
O1A Al1 Cl1A 106.4(11) . . ?
O2 Al1 Cl1 105.4(4) . . ?
O3 Al1 Cl1 105.5(2) . . ?
O3 Al1 Cl1A 107.2(3) . . ?
O3 Al1 O1 115.6(5) . . ?
O3 Al1 O1A 107.4(14) . . ?
O3 Al1 O2 114.2(5) . . ?
O3 Al1 O2A 117.7(14) . . ?
O2A Al1 Cl1A 107.4(13) . . ?
O2A Al1 O1A 110.0(19) . . ?
C35_1 O1 Al1 149.1(11) . . ?
C35_4 O1A Al1 142(3) . . ?
C35_5 O2 Al1 141.0(10) . . ?
C35_3 O3 Al1 155.0(6) . . ?
C35_6 O3 Al1 157.8(12) . . ?
C2 C1 Dy1 77.8(5) . . ?
C2 C1 C5 106.0(7) . . ?
C2 C1 C6 134.7(8) . . ?
C5 C1 Dy1 69.7(5) . . ?
C5 C1 C6 118.3(8) . . ?
C6 C1 Dy1 125.0(6) . . ?
C1 C2 Dy1 71.6(5) . . ?
C1 C2 C10 132.8(9) . . ?
C3 C2 Dy1 69.0(5) . . ?
C3 C2 C1 106.5(7) . . ?
C3 C2 C10 118.9(8) . . ?
C10 C2 Dy1 135.4(6) . . ?
Dy1 C3 H3 115.2 . . ?
C2 C3 Dy1 80.5(5) . . ?
C2 C3 H3 124.7 . . ?
C4 C3 Dy1 71.4(5) . . ?
C4 C3 C2 110.7(7) . . ?
C4 C3 H3 124.7 . . ?
C3 C4 Dy1 76.9(5) . . ?
C3 C4 C14 125.7(8) . . ?
C5 C4 Dy1 75.0(5) . . ?
C5 C4 C3 106.0(7) . . ?
C5 C4 C14 128.0(8) . . ?
C14 C4 Dy1 110.3(6) . . ?
Dy1 C5 H5 115.3 . . ?
C1 C5 Dy1 78.5(5) . . ?
C1 C5 H5 124.7 . . ?
C4 C5 Dy1 73.3(5) . . ?
C4 C5 C1 110.6(7) . . ?
C4 C5 H5 124.7 . . ?
C1 C6 C8 110.1(8) . . ?
C1 C6 C9 114.6(9) . . ?
C7 C6 C1 109.9(8) . . ?
C7 C6 C8 106.9(10) . . ?
C7 C6 C9 110.0(9) . . ?
C8 C6 C9 105.0(8) . . ?
C6 C7 H7A 109.5 . . ?
C6 C7 H7B 109.5 . . ?
C6 C7 H7C 109.5 . . ?
H7A C7 H7B 109.5 . . ?
H7A C7 H7C 109.5 . . ?
H7B C7 H7C 109.5 . . ?
C6 C8 H8A 109.5 . . ?
C6 C8 H8B 109.5 . . ?
C6 C8 H8C 109.5 . . ?
H8A C8 H8B 109.5 . . ?
H8A C8 H8C 109.5 . . ?
H8B C8 H8C 109.5 . . ?
C6 C9 H9A 109.5 . . ?
C6 C9 H9B 109.5 . . ?
C6 C9 H9C 109.5 . . ?
H9A C9 H9B 109.5 . . ?
H9A C9 H9C 109.5 . . ?
H9B C9 H9C 109.5 . . ?
C2 C10 C11 109.7(9) . . ?
C12 C10 C2 114.6(8) . . ?
C12 C10 C11 109.7(9) . . ?
C12 C10 C13 106.4(10) . . ?
C13 C10 C2 110.9(9) . . ?
C13 C10 C11 105.1(9) . . ?
C10 C11 H11A 109.5 . . ?
C10 C11 H11B 109.5 . . ?
C10 C11 H11C 109.5 . . ?
H11A C11 H11B 109.5 . . ?
H11A C11 H11C 109.5 . . ?
H11B C11 H11C 109.5 . . ?
C10 C12 H12A 109.5 . . ?
C10 C12 H12B 109.5 . . ?
C10 C12 H12C 109.5 . . ?
H12A C12 H12B 109.5 . . ?
H12A C12 H12C 109.5 . . ?
H12B C12 H12C 109.5 . . ?
C10 C13 H13A 109.5 . . ?
C10 C13 H13B 109.5 . . ?
C10 C13 H13C 109.5 . . ?
H13A C13 H13B 109.5 . . ?
H13A C13 H13C 109.5 . . ?
H13B C13 H13C 109.5 . . ?
C15 C14 C4 109.3(8) . . ?
C16 C14 C4 104.8(7) . . ?
C16 C14 C15 108.3(11) . . ?
C17 C14 C4 108.7(9) . . ?
C17 C14 C15 113.6(11) . . ?
C17 C14 C16 111.7(11) . . ?
C14 C15 H15A 109.5 . . ?
C14 C15 H15B 109.5 . . ?
C14 C15 H15C 109.5 . . ?
H15A C15 H15B 109.5 . . ?
H15A C15 H15C 109.5 . . ?
H15B C15 H15C 109.5 . . ?
Dy1 C16 H16A 57.8 . . ?
Dy1 C16 H16B 63.4 . . ?
Dy1 C16 H16C 156.8 . . ?
C14 C16 Dy1 93.5(6) . . ?
C14 C16 H16A 109.5 . . ?
C14 C16 H16B 109.5 . . ?
C14 C16 H16C 109.5 . . ?
H16A C16 H16B 109.5 . . ?
H16A C16 H16C 109.5 . . ?
H16B C16 H16C 109.5 . . ?
C14 C17 H17A 109.5 . . ?
C14 C17 H17B 109.5 . . ?
C14 C17 H17C 109.5 . . ?
H17A C17 H17B 109.5 . . ?
H17A C17 H17C 109.5 . . ?
H17B C17 H17C 109.5 . . ?
C19 C18 Dy1 74.1(5) . . ?
C19 C18 C22 106.0(9) . . ?
C19 C18 C23 136.3(11) . . ?
C22 C18 Dy1 69.8(5) . . ?
C22 C18 C23 116.5(10) . . ?
C23 C18 Dy1 129.1(7) . . ?
C18 C19 Dy1 75.1(5) . . ?
C18 C19 C27 130.9(9) . . ?
C20 C19 Dy1 70.6(5) . . ?
C20 C19 C18 106.8(8) . . ?
C20 C19 C27 121.3(9) . . ?
C27 C19 Dy1 127.9(6) . . ?
Dy1 C20 H20 114.9 . . ?
C19 C20 Dy1 78.3(5) . . ?
C19 C20 H20 124.8 . . ?
C21 C20 Dy1 73.8(5) . . ?
C21 C20 C19 110.5(8) . . ?
C21 C20 H20 124.8 . . ?
C20 C21 Dy1 75.0(5) . . ?
C20 C21 C22 106.7(8) . . ?
C20 C21 C31 127.4(8) . . ?
C22 C21 Dy1 74.7(5) . . ?
C22 C21 C31 124.4(8) . . ?
C31 C21 Dy1 126.7(7) . . ?
Dy1 C22 H22 114.3 . . ?
C18 C22 Dy1 78.8(5) . . ?
C18 C22 H22 125.0 . . ?
C21 C22 Dy1 73.9(5) . . ?
C21 C22 C18 110.0(8) . . ?
C21 C22 H22 125.0 . . ?
C18 C23 C26 104.9(10) . . ?
C24 C23 C18 112.2(13) . . ?
C24 C23 C25 108.9(12) . . ?
C24 C23 C26 108.5(12) . . ?
C25 C23 C18 115.0(11) . . ?
C25 C23 C26 106.9(14) . . ?
C23 C24 H24A 109.5 . . ?
C23 C24 H24B 109.5 . . ?
C23 C24 H24C 109.5 . . ?
H24A C24 H24B 109.5 . . ?
H24A C24 H24C 109.5 . . ?
H24B C24 H24C 109.5 . . ?
C23 C25 H25A 109.5 . . ?
C23 C25 H25B 109.5 . . ?
C23 C25 H25C 109.5 . . ?
H25A C25 H25B 109.5 . . ?
H25A C25 H25C 109.5 . . ?
H25B C25 H25C 109.5 . . ?
C23 C26 H26A 109.5 . . ?
C23 C26 H26B 109.5 . . ?
C23 C26 H26C 109.5 . . ?
H26A C26 H26B 109.5 . . ?
H26A C26 H26C 109.5 . . ?
H26B C26 H26C 109.5 . . ?
C19 C27 C28 110.3(10) . . ?
C19 C27 C29 114.8(9) . . ?
C19 C27 C30 109.4(9) . . ?
C28 C27 C29 111.1(10) . . ?
C28 C27 C30 104.5(10) . . ?
C29 C27 C30 106.1(11) . . ?
C27 C28 H28A 109.5 . . ?
C27 C28 H28B 109.5 . . ?
C27 C28 H28C 109.5 . . ?
H28A C28 H28B 109.5 . . ?
H28A C28 H28C 109.5 . . ?
H28B C28 H28C 109.5 . . ?
C27 C29 H29A 109.5 . . ?
C27 C29 H29B 109.5 . . ?
C27 C29 H29C 109.5 . . ?
H29A C29 H29B 109.5 . . ?
H29A C29 H29C 109.5 . . ?
H29B C29 H29C 109.5 . . ?
C27 C30 H30A 109.5 . . ?
C27 C30 H30B 109.5 . . ?
C27 C30 H30C 109.5 . . ?
H30A C30 H30B 109.5 . . ?
H30A C30 H30C 109.5 . . ?
H30B C30 H30C 109.5 . . ?
C21 C31 C32 106.3(9) . . ?
C33 C31 C21 112.1(8) . . ?
C33 C31 C32 108.2(9) . . ?
C34 C31 C21 109.7(8) . . ?
C34 C31 C32 107.1(10) . . ?
C34 C31 C33 113.0(12) . . ?
C31 C32 H32A 109.5 . . ?
C31 C32 H32B 109.5 . . ?
C31 C32 H32C 109.5 . . ?
H32A C32 H32B 109.5 . . ?
H32A C32 H32C 109.5 . . ?
H32B C32 H32C 109.5 . . ?
C31 C33 H33A 109.5 . . ?
C31 C33 H33B 109.5 . . ?
C31 C33 H33C 109.5 . . ?
H33A C33 H33B 109.5 . . ?
H33A C33 H33C 109.5 . . ?
H33B C33 H33C 109.5 . . ?
C31 C34 H34A 109.5 . . ?
C31 C34 H34B 109.5 . . ?
C31 C34 H34C 109.5 . . ?
H34A C34 H34B 109.5 . . ?
H34A C34 H34C 109.5 . . ?
H34B C34 H34C 109.5 . . ?
C35_2 O2A Al1 148(3) . . ?
O1 C35_1 C36_1 110.9(11) . . ?
O1 C35_1 C37_1 105.4(12) . . ?
O1 C35_1 C38_1 114.5(11) . . ?
C36_1 C35_1 C37_1 105.9(11) . . ?
C38_1 C35_1 C36_1 109.0(12) . . ?
C38_1 C35_1 C37_1 110.9(12) . . ?
F1_1 C36_1 C35_1 106.6(11) . . ?
F2_1 C36_1 F1_1 107.0(14) . . ?
F2_1 C36_1 F3_1 116.3(13) . . ?
F2_1 C36_1 C35_1 114.6(12) . . ?
F3_1 C36_1 F1_1 101.1(13) . . ?
F3_1 C36_1 C35_1 109.8(11) . . ?
F4_1 C37_1 C35_1 107.0(12) . . ?
F5_1 C37_1 F4_1 107.1(14) . . ?
F5_1 C37_1 C35_1 109.7(12) . . ?
F6_1 C37_1 F4_1 112.8(15) . . ?
F6_1 C37_1 F5_1 109.0(14) . . ?
F6_1 C37_1 C35_1 111.1(13) . . ?
F7_1 C38_1 F8_1 109.1(14) . . ?
F7_1 C38_1 F9_1 109.8(13) . . ?
F7_1 C38_1 C35_1 113.4(13) . . ?
F8_1 C38_1 C35_1 110.6(13) . . ?
F9_1 C38_1 F8_1 106.9(13) . . ?
F9_1 C38_1 C35_1 106.8(12) . . ?
O2A C35_2 C36_2 140(3) . . ?
O2A C35_2 C37_2 92(2) . . ?
O2A C35_2 C38_2 108(2) . . ?
C37_2 C35_2 C36_2 108(2) . . ?
C38_2 C35_2 C36_2 98.2(19) . . ?
C38_2 C35_2 C37_2 108(2) . . ?
F1_2 C36_2 C35_2 107(2) . . ?
F2_2 C36_2 F1_2 109(3) . . ?
F2_2 C36_2 F3_2 117(3) . . ?
F2_2 C36_2 C35_2 108(2) . . ?
F3_2 C36_2 F1_2 113(2) . . ?
F3_2 C36_2 C35_2 102(2) . . ?
F4_2 C37_2 C35_2 105(2) . . ?
F5_2 C37_2 F4_2 114(3) . . ?
F5_2 C37_2 C35_2 103(2) . . ?
F6_2 C37_2 F4_2 120(3) . . ?
F6_2 C37_2 F5_2 104(3) . . ?
F6_2 C37_2 C35_2 109(3) . . ?
F7_2 C38_2 F8_2 106(3) . . ?
F7_2 C38_2 C35_2 106(2) . . ?
F8_2 C38_2 C35_2 104(2) . . ?
F9_2 C38_2 F7_2 111(3) . . ?
F9_2 C38_2 F8_2 120(3) . . ?
F9_2 C38_2 C35_2 110(2) . . ?
O3 C35_3 C36_3 105.7(8) . . ?
O3 C35_3 C37_3 108.5(10) . . ?
O3 C35_3 C38_3 110.2(10) . . ?
C37_3 C35_3 C36_3 109.9(10) . . ?
C38_3 C35_3 C36_3 110.9(10) . . ?
C38_3 C35_3 C37_3 111.4(10) . . ?
F1_3 C36_3 F3_3 104.3(11) . . ?
F1_3 C36_3 C35_3 110.7(11) . . ?
F2_3 C36_3 F1_3 110.7(11) . . ?
F2_3 C36_3 F3_3 107.2(11) . . ?
F2_3 C36_3 C35_3 114.9(10) . . ?
F3_3 C36_3 C35_3 108.5(10) . . ?
F4_3 C37_3 C35_3 109.5(11) . . ?
F5_3 C37_3 F4_3 101.6(11) . . ?
F5_3 C37_3 C35_3 109.7(12) . . ?
F6_3 C37_3 F4_3 107.1(13) . . ?
F6_3 C37_3 F5_3 111.8(12) . . ?
F6_3 C37_3 C35_3 116.0(11) . . ?
F7_3 C38_3 F8_3 101.5(11) . . ?
F7_3 C38_3 C35_3 113.1(11) . . ?
F8_3 C38_3 C35_3 108.1(11) . . ?
F9_3 C38_3 F7_3 113.5(13) . . ?
F9_3 C38_3 F8_3 103.2(12) . . ?
F9_3 C38_3 C35_3 115.7(11) . . ?
O1A C35_4 C36_4 115(3) . . ?
O1A C35_4 C37_4 109(2) . . ?
O1A C35_4 C38_4 112(3) . . ?
C37_4 C35_4 C36_4 99.3(18) . . ?
C38_4 C35_4 C36_4 102.9(19) . . ?
C38_4 C35_4 C37_4 118(2) . . ?
F1_4 C36_4 C35_4 108(3) . . ?
F2_4 C36_4 F1_4 107(3) . . ?
F2_4 C36_4 F3_4 112(3) . . ?
F2_4 C36_4 C35_4 110(2) . . ?
F3_4 C36_4 F1_4 113(3) . . ?
F3_4 C36_4 C35_4 107(2) . . ?
F4_4 C37_4 C35_4 108(2) . . ?
F5_4 C37_4 F4_4 113(3) . . ?
F5_4 C37_4 C35_4 111(2) . . ?
F6_4 C37_4 F4_4 109(3) . . ?
F6_4 C37_4 F5_4 105(3) . . ?
F6_4 C37_4 C35_4 109(2) . . ?
F7_4 C38_4 F8_4 104(3) . . ?
F7_4 C38_4 C35_4 114(2) . . ?
F8_4 C38_4 C35_4 105(2) . . ?
F9_4 C38_4 F7_4 113(3) . . ?
F9_4 C38_4 F8_4 109(3) . . ?
F9_4 C38_4 C35_4 111(2) . . ?
O2 C35_5 C36_5 115.2(13) . . ?
O2 C35_5 C37_5 101.6(12) . . ?
O2 C35_5 C38_5 114.0(12) . . ?
C36_5 C35_5 C37_5 101.8(13) . . ?
C38_5 C35_5 C36_5 108.7(13) . . ?
C38_5 C35_5 C37_5 115.0(13) . . ?
F1_5 C36_5 C35_5 110.0(14) . . ?
F2_5 C36_5 F1_5 108.1(14) . . ?
F2_5 C36_5 C35_5 111.6(14) . . ?
F3_5 C36_5 F1_5 106.9(16) . . ?
F3_5 C36_5 F2_5 112.0(15) . . ?
F3_5 C36_5 C35_5 108.1(14) . . ?
F4_5 C37_5 C35_5 108.7(14) . . ?
F5_5 C37_5 F4_5 111.3(16) . . ?
F5_5 C37_5 C35_5 99.9(14) . . ?
F6_5 C37_5 F4_5 113.4(16) . . ?
F6_5 C37_5 F5_5 110.4(18) . . ?
F6_5 C37_5 C35_5 112.3(14) . . ?
F7_5 C38_5 F8_5 108.1(14) . . ?
F7_5 C38_5 F9_5 109.4(15) . . ?
F7_5 C38_5 C35_5 114.4(14) . . ?
F8_5 C38_5 C35_5 105.3(14) . . ?
F9_5 C38_5 F8_5 110.0(16) . . ?
F9_5 C38_5 C35_5 109.6(12) . . ?
O3 C35_6 C36_6 111(2) . . ?
O3 C35_6 C37_6 109(2) . . ?
O3 C35_6 C38_6 114(2) . . ?
C36_6 C35_6 C37_6 105.7(19) . . ?
C38_6 C35_6 C36_6 108(2) . . ?
C38_6 C35_6 C37_6 108.6(19) . . ?
F1_6 C36_6 C35_6 113(2) . . ?
F2_6 C36_6 F1_6 105(3) . . ?
F2_6 C36_6 F3_6 114(3) . . ?
F2_6 C36_6 C35_6 114(2) . . ?
F3_6 C36_6 F1_6 112(3) . . ?
F3_6 C36_6 C35_6 98(2) . . ?
F4_6 C37_6 C35_6 98.2(19) . . ?
F5_6 C37_6 F4_6 116(3) . . ?
F5_6 C37_6 C35_6 105(2) . . ?
F6_6 C37_6 F4_6 125(3) . . ?
F6_6 C37_6 F5_6 105(3) . . ?
F6_6 C37_6 C35_6 104(2) . . ?
F7_6 C38_6 F8_6 114(2) . . ?
F7_6 C38_6 F9_6 112(3) . . ?
F7_6 C38_6 C35_6 108(2) . . ?
F8_6 C38_6 C35_6 102(2) . . ?
F9_6 C38_6 F8_6 110(3) . . ?
F9_6 C38_6 C35_6 110(2) . . ?

loop_
_geom_bond_atom_site_label_1
_geom_bond_atom_site_label_2
_geom_bond_distance
_geom_bond_site_symmetry_2
_geom_bond_publ_flag
Dy1 Cl1 2.783(3) . ?
Dy1 Cl1A 2.825(10) . ?
Dy1 C1 2.692(9) . ?
Dy1 C2 2.772(9) . ?
Dy1 C3 2.624(9) . ?
Dy1 C4 2.554(9) . ?
Dy1 C5 2.576(9) . ?
Dy1 C18 2.724(10) . ?
Dy1 C19 2.711(9) . ?
Dy1 C20 2.610(9) . ?
Dy1 C21 2.596(9) . ?
Dy1 C22 2.606(9) . ?
Cl1 Al1 2.222(3) . ?
Cl1A Al1 2.210(10) . ?
Al1 O1 1.691(9) . ?
Al1 O1A 1.74(2) . ?
Al1 O2 1.727(9) . ?
Al1 O3 1.689(5) . ?
Al1 O2A 1.702(19) . ?
O1 C35_1 1.401(13) . ?
O1A C35_4 1.41(2) . ?
O2 C35_5 1.368(13) . ?
O3 C35_3 1.380(13) . ?
O3 C35_6 1.27(3) . ?
C1 C2 1.445(12) . ?
C1 C5 1.449(12) . ?
C1 C6 1.541(13) . ?
C2 C3 1.429(12) . ?
C2 C10 1.540(13) . ?
C3 H3 0.9500 . ?
C3 C4 1.419(12) . ?
C4 C5 1.400(12) . ?
C4 C14 1.552(12) . ?
C5 H5 0.9500 . ?
C6 C7 1.529(14) . ?
C6 C8 1.542(15) . ?
C6 C9 1.566(14) . ?
C7 H7A 0.9800 . ?
C7 H7B 0.9800 . ?
C7 H7C 0.9800 . ?
C8 H8A 0.9800 . ?
C8 H8B 0.9800 . ?
C8 H8C 0.9800 . ?
C9 H9A 0.9800 . ?
C9 H9B 0.9800 . ?
C9 H9C 0.9800 . ?
C10 C11 1.568(16) . ?
C10 C12 1.522(15) . ?
C10 C13 1.526(14) . ?
C11 H11A 0.9800 . ?
C11 H11B 0.9800 . ?
C11 H11C 0.9800 . ?
C12 H12A 0.9800 . ?
C12 H12B 0.9800 . ?
C12 H12C 0.9800 . ?
C13 H13A 0.9800 . ?
C13 H13B 0.9800 . ?
C13 H13C 0.9800 . ?
C14 C15 1.526(12) . ?
C14 C16 1.511(15) . ?
C14 C17 1.478(15) . ?
C15 H15A 0.9800 . ?
C15 H15B 0.9800 . ?
C15 H15C 0.9800 . ?
C16 H16A 0.9800 . ?
C16 H16B 0.9800 . ?
C16 H16C 0.9800 . ?
C17 H17A 0.9800 . ?
C17 H17B 0.9800 . ?
C17 H17C 0.9800 . ?
C18 C19 1.441(14) . ?
C18 C22 1.444(14) . ?
C18 C23 1.564(16) . ?
C19 C20 1.429(13) . ?
C19 C27 1.542(14) . ?
C20 H20 0.9500 . ?
C20 C21 1.400(13) . ?
C21 C22 1.407(14) . ?
C21 C31 1.535(12) . ?
C22 H22 0.9500 . ?
C23 C24 1.43(2) . ?
C23 C25 1.56(2) . ?
C23 C26 1.589(18) . ?
C24 H24A 0.9800 . ?
C24 H24B 0.9800 . ?
C24 H24C 0.9800 . ?
C25 H25A 0.9800 . ?
C25 H25B 0.9800 . ?
C25 H25C 0.9800 . ?
C26 H26A 0.9800 . ?
C26 H26B 0.9800 . ?
C26 H26C 0.9800 . ?
C27 C28 1.546(17) . ?
C27 C29 1.551(14) . ?
C27 C30 1.581(19) . ?
C28 H28A 0.9800 . ?
C28 H28B 0.9800 . ?
C28 H28C 0.9800 . ?
C29 H29A 0.9800 . ?
C29 H29B 0.9800 . ?
C29 H29C 0.9800 . ?
C30 H30A 0.9800 . ?
C30 H30B 0.9800 . ?
C30 H30C 0.9800 . ?
C31 C32 1.580(16) . ?
C31 C33 1.513(16) . ?
C31 C34 1.494(14) . ?
C32 H32A 0.9800 . ?
C32 H32B 0.9800 . ?
C32 H32C 0.9800 . ?
C33 H33A 0.9800 . ?
C33 H33B 0.9800 . ?
C33 H33C 0.9800 . ?
C34 H34A 0.9800 . ?
C34 H34B 0.9800 . ?
C34 H34C 0.9800 . ?
O2A C35_2 1.37(2) . ?
F1_1 C36_1 1.354(17) . ?
F2_1 C36_1 1.273(15) . ?
F3_1 C36_1 1.288(15) . ?
F4_1 C37_1 1.394(18) . ?
F5_1 C37_1 1.316(16) . ?
F6_1 C37_1 1.300(17) . ?
F7_1 C38_1 1.292(16) . ?
F8_1 C38_1 1.385(18) . ?
F9_1 C38_1 1.360(16) . ?
C35_1 C36_1 1.558(16) . ?
C35_1 C37_1 1.57(2) . ?
C35_1 C38_1 1.54(2) . ?
F1_2 C36_2 1.36(2) . ?
F2_2 C36_2 1.31(2) . ?
F3_2 C36_2 1.35(2) . ?
F4_2 C37_2 1.42(2) . ?
F5_2 C37_2 1.38(2) . ?
F6_2 C37_2 1.28(2) . ?
F7_2 C38_2 1.34(2) . ?
F8_2 C38_2 1.41(2) . ?
F9_2 C38_2 1.30(2) . ?
C35_2 C36_2 1.58(2) . ?
C35_2 C37_2 1.58(3) . ?
C35_2 C38_2 1.56(3) . ?
F1_3 C36_3 1.348(12) . ?
F2_3 C36_3 1.257(14) . ?
F3_3 C36_3 1.360(15) . ?
F4_3 C37_3 1.417(17) . ?
F5_3 C37_3 1.358(16) . ?
F6_3 C37_3 1.262(15) . ?
F7_3 C38_3 1.314(16) . ?
F8_3 C38_3 1.417(16) . ?
F9_3 C38_3 1.298(14) . ?
C35_3 C36_3 1.560(12) . ?
C35_3 C37_3 1.557(17) . ?
C35_3 C38_3 1.520(17) . ?
F1_4 C36_4 1.34(2) . ?
F2_4 C36_4 1.29(2) . ?
F3_4 C36_4 1.31(2) . ?
F4_4 C37_4 1.42(2) . ?
F5_4 C37_4 1.36(2) . ?
F6_4 C37_4 1.29(2) . ?
F7_4 C38_4 1.33(2) . ?
F8_4 C38_4 1.42(2) . ?
F9_4 C38_4 1.32(2) . ?
C35_4 C36_4 1.60(2) . ?
C35_4 C37_4 1.58(2) . ?
C35_4 C38_4 1.54(2) . ?
F1_5 C36_5 1.345(18) . ?
F2_5 C36_5 1.336(16) . ?
F3_5 C36_5 1.290(19) . ?
F4_5 C37_5 1.39(2) . ?
F5_5 C37_5 1.38(2) . ?
F6_5 C37_5 1.272(18) . ?
F7_5 C38_5 1.323(17) . ?
F8_5 C38_5 1.366(19) . ?
F9_5 C38_5 1.339(18) . ?
C35_5 C36_5 1.560(19) . ?
C35_5 C37_5 1.58(2) . ?
C35_5 C38_5 1.523(19) . ?
F1_6 C36_6 1.35(2) . ?
F2_6 C36_6 1.30(2) . ?
F3_6 C36_6 1.34(2) . ?
F4_6 C37_6 1.42(2) . ?
F5_6 C37_6 1.36(2) . ?
F6_6 C37_6 1.29(2) . ?
F7_6 C38_6 1.32(2) . ?
F8_6 C38_6 1.44(2) . ?
F9_6 C38_6 1.33(2) . ?
C35_6 C36_6 1.55(2) . ?
C35_6 C37_6 1.59(3) . ?
C35_6 C38_6 1.53(2) . ?

loop_
_geom_torsion_atom_site_label_1
_geom_torsion_atom_site_label_2
_geom_torsion_atom_site_label_3
_geom_torsion_atom_site_label_4
_geom_torsion
_geom_torsion_site_symmetry_1
_geom_torsion_site_symmetry_2
_geom_torsion_site_symmetry_3
_geom_torsion_site_symmetry_4
_geom_torsion_publ_flag
Dy1 C1 C2 C3 -60.5(6) . . . . ?
Dy1 C1 C2 C10 135.6(10) . . . . ?
Dy1 C1 C5 C4 67.0(6) . . . . ?
Dy1 C1 C6 C7 158.2(7) . . . . ?
Dy1 C1 C6 C8 40.7(11) . . . . ?
Dy1 C1 C6 C9 -77.3(10) . . . . ?
Dy1 C2 C3 C4 -65.8(6) . . . . ?
Dy1 C2 C10 C11 154.3(7) . . . . ?
Dy1 C2 C10 C12 30.4(14) . . . . ?
Dy1 C2 C10 C13 -90.1(11) . . . . ?
Dy1 C3 C4 C5 -69.9(6) . . . . ?
Dy1 C3 C4 C14 105.7(9) . . . . ?
Dy1 C4 C5 C1 -70.4(7) . . . . ?
Dy1 C4 C14 C15 117.4(9) . . . . ?
Dy1 C4 C14 C16 1.5(9) . . . . ?
Dy1 C4 C14 C17 -118.1(10) . . . . ?
Dy1 C18 C19 C20 -63.9(6) . . . . ?
Dy1 C18 C19 C27 127.7(10) . . . . ?
Dy1 C18 C22 C21 68.1(7) . . . . ?
Dy1 C18 C23 C24 46.7(15) . . . . ?
Dy1 C18 C23 C25 -78.5(15) . . . . ?
Dy1 C18 C23 C26 164.3(10) . . . . ?
Dy1 C19 C20 C21 -67.6(6) . . . . ?
Dy1 C19 C27 C28 162.9(8) . . . . ?
Dy1 C19 C27 C29 36.5(15) . . . . ?
Dy1 C19 C27 C30 -82.6(10) . . . . ?
Dy1 C20 C21 C22 -68.6(6) . . . . ?
Dy1 C20 C21 C31 125.0(10) . . . . ?
Dy1 C21 C22 C18 -71.3(7) . . . . ?
Dy1 C21 C31 C32 -163.9(8) . . . . ?
Dy1 C21 C31 C33 78.1(10) . . . . ?
Dy1 C21 C31 C34 -48.4(13) . . . . ?
Cl1 Al1 O1 C35_1 -86(2) . . . . ?
Cl1 Al1 O2 C35_5 -171.4(16) . . . . ?
Cl1 Al1 O3 C35_3 -33(2) . . . . ?
Cl1A Al1 O1A C35_4 175(5) . . . . ?
Cl1A Al1 O3 C35_6 -3(4) . . . . ?
Cl1A Al1 O2A C35_2 71(6) . . . . ?
Al1 O1 C35_1 C36_1 124.5(17) . . . . ?
Al1 O1 C35_1 C37_1 -121.3(19) . . . . ?
Al1 O1 C35_1 C38_1 1(3) . . . . ?
Al1 O1A C35_4 C36_4 39(6) . . . . ?
Al1 O1A C35_4 C37_4 149(4) . . . . ?
Al1 O1A C35_4 C38_4 -78(5) . . . . ?
Al1 O2 C35_5 C36_5 75(2) . . . . ?
Al1 O2 C35_5 C37_5 -176.1(14) . . . . ?
Al1 O2 C35_5 C38_5 -52(2) . . . . ?
Al1 O3 C35_3 C36_3 -154.6(17) . . . . ?
Al1 O3 C35_3 C37_3 88(2) . . . . ?
Al1 O3 C35_3 C38_3 -35(3) . . . . ?
Al1 O3 C35_6 C36_6 -135(3) . . . . ?
Al1 O3 C35_6 C37_6 110(4) . . . . ?
Al1 O3 C35_6 C38_6 -12(5) . . . . ?
Al1 O2A C35_2 C36_2 -30(8) . . . . ?
Al1 O2A C35_2 C37_2 92(6) . . . . ?
Al1 O2A C35_2 C38_2 -159(5) . . . . ?
O1 Al1 O2 C35_5 -56.3(19) . . . . ?
O1 Al1 O3 C35_3 -153(2) . . . . ?
O1 C35_1 C36_1 F1_1 35.8(16) . . . . ?
O1 C35_1 C36_1 F2_1 153.9(15) . . . . ?
O1 C35_1 C36_1 F3_1 -73.0(18) . . . . ?
O1 C35_1 C37_1 F4_1 -68.2(14) . . . . ?
O1 C35_1 C37_1 F5_1 47.7(16) . . . . ?
O1 C35_1 C37_1 F6_1 168.2(13) . . . . ?
O1 C35_1 C38_1 F7_1 168.5(14) . . . . ?
O1 C35_1 C38_1 F8_1 -68.7(17) . . . . ?
O1 C35_1 C38_1 F9_1 47.3(16) . . . . ?
O1A Al1 O3 C35_6 -117(4) . . . . ?
O1A Al1 O2A C35_2 -174(5) . . . . ?
O1A C35_4 C36_4 F1_4 74(4) . . . . ?
O1A C35_4 C36_4 F2_4 -171(3) . . . . ?
O1A C35_4 C36_4 F3_4 -49(4) . . . . ?
O1A C35_4 C37_4 F4_4 -55(3) . . . . ?
O1A C35_4 C37_4 F5_4 70(3) . . . . ?
O1A C35_4 C37_4 F6_4 -174(3) . . . . ?
O1A C35_4 C38_4 F7_4 111(3) . . . . ?
O1A C35_4 C38_4 F8_4 -136(3) . . . . ?
O1A C35_4 C38_4 F9_4 -18(3) . . . . ?
O2 Al1 O1 C35_1 160.2(19) . . . . ?
O2 Al1 O3 C35_3 82(2) . . . . ?
O2 C35_5 C36_5 F1_5 35(2) . . . . ?
O2 C35_5 C36_5 F2_5 154.7(14) . . . . ?
O2 C35_5 C36_5 F3_5 -81.7(17) . . . . ?
O2 C35_5 C37_5 F4_5 -68.1(16) . . . . ?
O2 C35_5 C37_5 F5_5 48.5(16) . . . . ?
O2 C35_5 C37_5 F6_5 165.5(17) . . . . ?
O2 C35_5 C38_5 F7_5 172.0(15) . . . . ?
O2 C35_5 C38_5 F8_5 -69.5(17) . . . . ?
O2 C35_5 C38_5 F9_5 48.8(19) . . . . ?
O3 Al1 O1 C35_1 31(2) . . . . ?
O3 Al1 O1A C35_4 -71(5) . . . . ?
O3 Al1 O2 C35_5 73.2(18) . . . . ?
O3 Al1 O2A C35_2 -50(6) . . . . ?
O3 C35_3 C36_3 F1_3 -167.7(12) . . . . ?
O3 C35_3 C36_3 F2_3 -41.4(15) . . . . ?
O3 C35_3 C36_3 F3_3 78.5(12) . . . . ?
O3 C35_3 C37_3 F4_3 77.9(11) . . . . ?
O3 C35_3 C37_3 F5_3 -171.4(10) . . . . ?
O3 C35_3 C37_3 F6_3 -43.5(16) . . . . ?
O3 C35_3 C38_3 F7_3 -31.1(15) . . . . ?
O3 C35_3 C38_3 F8_3 80.5(12) . . . . ?
O3 C35_3 C38_3 F9_3 -164.4(12) . . . . ?
O3 C35_6 C36_6 F1_6 -160(3) . . . . ?
O3 C35_6 C36_6 F2_6 -39(3) . . . . ?
O3 C35_6 C36_6 F3_6 82(3) . . . . ?
O3 C35_6 C37_6 F4_6 88(2) . . . . ?
O3 C35_6 C37_6 F5_6 -152(2) . . . . ?
O3 C35_6 C37_6 F6_6 -42(3) . . . . ?
O3 C35_6 C38_6 F7_6 -36(3) . . . . ?
O3 C35_6 C38_6 F8_6 85(2) . . . . ?
O3 C35_6 C38_6 F9_6 -158(3) . . . . ?
C1 C2 C3 Dy1 62.2(6) . . . . ?
C1 C2 C3 C4 -3.6(10) . . . . ?
C1 C2 C10 C11 45.2(14) . . . . ?
C1 C2 C10 C12 -78.6(14) . . . . ?
C1 C2 C10 C13 160.9(10) . . . . ?
C2 C1 C5 Dy1 -70.1(6) . . . . ?
C2 C1 C5 C4 -3.0(10) . . . . ?
C2 C1 C6 C7 -92.5(13) . . . . ?
C2 C1 C6 C8 150.0(11) . . . . ?
C2 C1 C6 C9 32.0(15) . . . . ?
C2 C3 C4 Dy1 71.7(7) . . . . ?
C2 C3 C4 C5 1.8(10) . . . . ?
C2 C3 C4 C14 177.3(8) . . . . ?
C3 C2 C10 C11 -117.1(10) . . . . ?
C3 C2 C10 C12 119.0(10) . . . . ?
C3 C2 C10 C13 -1.5(13) . . . . ?
C3 C4 C5 Dy1 71.2(6) . . . . ?
C3 C4 C5 C1 0.8(10) . . . . ?
C3 C4 C14 C15 29.3(14) . . . . ?
C3 C4 C14 C16 -86.6(10) . . . . ?
C3 C4 C14 C17 153.8(11) . . . . ?
C4 C14 C16 Dy1 -1.2(7) . . . . ?
C5 C1 C2 Dy1 64.4(6) . . . . ?
C5 C1 C2 C3 3.9(10) . . . . ?
C5 C1 C2 C10 -160.0(9) . . . . ?
C5 C1 C6 C7 74.2(11) . . . . ?
C5 C1 C6 C8 -43.3(12) . . . . ?
C5 C1 C6 C9 -161.3(9) . . . . ?
C5 C4 C14 C15 -156.1(11) . . . . ?
C5 C4 C14 C16 88.0(12) . . . . ?
C5 C4 C14 C17 -31.6(15) . . . . ?
C6 C1 C2 Dy1 -127.7(11) . . . . ?
C6 C1 C2 C3 171.8(10) . . . . ?
C6 C1 C2 C10 7.8(18) . . . . ?
C6 C1 C5 Dy1 119.7(8) . . . . ?
C6 C1 C5 C4 -173.2(8) . . . . ?
C10 C2 C3 Dy1 -131.2(8) . . . . ?
C10 C2 C3 C4 163.0(8) . . . . ?
C14 C4 C5 Dy1 -104.2(9) . . . . ?
C14 C4 C5 C1 -174.6(9) . . . . ?
C15 C14 C16 Dy1 -117.8(6) . . . . ?
C17 C14 C16 Dy1 116.3(9) . . . . ?
C18 C19 C20 Dy1 67.0(6) . . . . ?
C18 C19 C20 C21 -0.6(10) . . . . ?
C18 C19 C27 C28 58.7(14) . . . . ?
C18 C19 C27 C29 -67.7(15) . . . . ?
C18 C19 C27 C30 173.2(10) . . . . ?
C19 C18 C22 Dy1 -65.9(6) . . . . ?
C19 C18 C22 C21 2.2(11) . . . . ?
C19 C18 C23 C24 156.6(12) . . . . ?
C19 C18 C23 C25 31.4(18) . . . . ?
C19 C18 C23 C26 -85.7(16) . . . . ?
C19 C20 C21 Dy1 70.6(6) . . . . ?
C19 C20 C21 C22 2.0(10) . . . . ?
C19 C20 C21 C31 -164.5(10) . . . . ?
C20 C19 C27 C28 -108.3(12) . . . . ?
C20 C19 C27 C29 125.4(11) . . . . ?
C20 C19 C27 C30 6.2(13) . . . . ?
C20 C21 C22 Dy1 68.8(6) . . . . ?
C20 C21 C22 C18 -2.6(10) . . . . ?
C20 C21 C31 C32 96.8(12) . . . . ?
C20 C21 C31 C33 -21.2(14) . . . . ?
C20 C21 C31 C34 -147.7(12) . . . . ?
C22 C18 C19 Dy1 63.0(6) . . . . ?
C22 C18 C19 C20 -0.9(10) . . . . ?
C22 C18 C19 C27 -169.3(9) . . . . ?
C22 C18 C23 C24 -38.1(14) . . . . ?
C22 C18 C23 C25 -163.3(11) . . . . ?
C22 C18 C23 C26 79.5(15) . . . . ?
C22 C21 C31 C32 -67.4(12) . . . . ?
C22 C21 C31 C33 174.6(9) . . . . ?
C22 C21 C31 C34 48.1(15) . . . . ?
C23 C18 C19 Dy1 -130.7(12) . . . . ?
C23 C18 C19 C20 165.4(11) . . . . ?
C23 C18 C19 C27 -3.0(18) . . . . ?
C23 C18 C22 Dy1 124.6(8) . . . . ?
C23 C18 C22 C21 -167.3(9) . . . . ?
C27 C19 C20 Dy1 -123.2(8) . . . . ?
C27 C19 C20 C21 169.2(8) . . . . ?
C31 C21 C22 Dy1 -124.3(9) . . . . ?
C31 C21 C22 C18 164.4(9) . . . . ?
O2A Al1 O1A C35_4 59(6) . . . . ?
O2A Al1 O3 C35_6 118(4) . . . . ?
O2A C35_2 C36_2 F1_2 38(5) . . . . ?
O2A C35_2 C36_2 F2_2 155(4) . . . . ?
O2A C35_2 C36_2 F3_2 -81(4) . . . . ?
O2A C35_2 C37_2 F4_2 -98(3) . . . . ?
O2A C35_2 C37_2 F5_2 22(3) . . . . ?
O2A C35_2 C37_2 F6_2 132(3) . . . . ?
O2A C35_2 C38_2 F7_2 172(3) . . . . ?
O2A C35_2 C38_2 F8_2 -77(3) . . . . ?
O2A C35_2 C38_2 F9_2 52(4) . . . . ?
C36_1 C35_1 C37_1 F4_1 49.4(15) . . . . ?
C36_1 C35_1 C37_1 F5_1 165.3(13) . . . . ?
C36_1 C35_1 C37_1 F6_1 -74.2(16) . . . . ?
C36_1 C35_1 C38_1 F7_1 43.6(17) . . . . ?
C36_1 C35_1 C38_1 F8_1 166.5(12) . . . . ?
C36_1 C35_1 C38_1 F9_1 -77.5(12) . . . . ?
C37_1 C35_1 C36_1 F1_1 -78.0(13) . . . . ?
C37_1 C35_1 C36_1 F2_1 40.1(19) . . . . ?
C37_1 C35_1 C36_1 F3_1 173.2(14) . . . . ?
C37_1 C35_1 C38_1 F7_1 -72.5(17) . . . . ?
C37_1 C35_1 C38_1 F8_1 50.3(15) . . . . ?
C37_1 C35_1 C38_1 F9_1 166.3(11) . . . . ?
C38_1 C35_1 C36_1 F1_1 162.7(11) . . . . ?
C38_1 C35_1 C36_1 F2_1 -79.2(17) . . . . ?
C38_1 C35_1 C36_1 F3_1 53.9(16) . . . . ?
C38_1 C35_1 C37_1 F4_1 167.5(12) . . . . ?
C38_1 C35_1 C37_1 F5_1 -76.7(15) . . . . ?
C38_1 C35_1 C37_1 F6_1 43.9(16) . . . . ?
C36_2 C35_2 C37_2 F4_2 46(3) . . . . ?
C36_2 C35_2 C37_2 F5_2 167(3) . . . . ?
C36_2 C35_2 C37_2 F6_2 -83(3) . . . . ?
C36_2 C35_2 C38_2 F7_2 22(3) . . . . ?
C36_2 C35_2 C38_2 F8_2 133(3) . . . . ?
C36_2 C35_2 C38_2 F9_2 -97(3) . . . . ?
C37_2 C35_2 C36_2 F1_2 -79(2) . . . . ?
C37_2 C35_2 C36_2 F2_2 38(3) . . . . ?
C37_2 C35_2 C36_2 F3_2 162(2) . . . . ?
C37_2 C35_2 C38_2 F7_2 -90(3) . . . . ?
C37_2 C35_2 C38_2 F8_2 21(3) . . . . ?
C37_2 C35_2 C38_2 F9_2 151(3) . . . . ?
C38_2 C35_2 C36_2 F1_2 169(2) . . . . ?
C38_2 C35_2 C36_2 F2_2 -74(3) . . . . ?
C38_2 C35_2 C36_2 F3_2 50(2) . . . . ?
C38_2 C35_2 C37_2 F4_2 152(3) . . . . ?
C38_2 C35_2 C37_2 F5_2 -88(3) . . . . ?
C38_2 C35_2 C37_2 F6_2 22(3) . . . . ?
C36_3 C35_3 C37_3 F4_3 -37.2(14) . . . . ?
C36_3 C35_3 C37_3 F5_3 73.5(13) . . . . ?
C36_3 C35_3 C37_3 F6_3 -158.6(13) . . . . ?
C36_3 C35_3 C38_3 F7_3 85.6(13) . . . . ?
C36_3 C35_3 C38_3 F8_3 -162.8(10) . . . . ?
C36_3 C35_3 C38_3 F9_3 -47.8(17) . . . . ?
C37_3 C35_3 C36_3 F1_3 -50.7(15) . . . . ?
C37_3 C35_3 C36_3 F2_3 75.5(14) . . . . ?
C37_3 C35_3 C36_3 F3_3 -164.6(11) . . . . ?
C37_3 C35_3 C38_3 F7_3 -151.6(12) . . . . ?
C37_3 C35_3 C38_3 F8_3 -40.1(13) . . . . ?
C37_3 C35_3 C38_3 F9_3 75.0(15) . . . . ?
C38_3 C35_3 C36_3 F1_3 72.9(14) . . . . ?
C38_3 C35_3 C36_3 F2_3 -160.9(12) . . . . ?
C38_3 C35_3 C36_3 F3_3 -40.9(13) . . . . ?
C38_3 C35_3 C37_3 F4_3 -160.6(10) . . . . ?
C38_3 C35_3 C37_3 F5_3 -49.9(13) . . . . ?
C38_3 C35_3 C37_3 F6_3 78.0(16) . . . . ?
C36_4 C35_4 C37_4 F4_4 65(3) . . . . ?
C36_4 C35_4 C37_4 F5_4 -170(2) . . . . ?
C36_4 C35_4 C37_4 F6_4 -54(3) . . . . ?
C36_4 C35_4 C38_4 F7_4 -13(3) . . . . ?
C36_4 C35_4 C38_4 F8_4 100(3) . . . . ?
C36_4 C35_4 C38_4 F9_4 -142(3) . . . . ?
C37_4 C35_4 C36_4 F1_4 -42(3) . . . . ?
C37_4 C35_4 C36_4 F2_4 73(3) . . . . ?
C37_4 C35_4 C36_4 F3_4 -165(3) . . . . ?
C37_4 C35_4 C38_4 F7_4 -121(3) . . . . ?
C37_4 C35_4 C38_4 F8_4 -8(3) . . . . ?
C37_4 C35_4 C38_4 F9_4 110(3) . . . . ?
C38_4 C35_4 C36_4 F1_4 -164(3) . . . . ?
C38_4 C35_4 C36_4 F2_4 -49(3) . . . . ?
C38_4 C35_4 C36_4 F3_4 73(3) . . . . ?
C38_4 C35_4 C37_4 F4_4 175(3) . . . . ?
C38_4 C35_4 C37_4 F5_4 -60(3) . . . . ?
C38_4 C35_4 C37_4 F6_4 56(3) . . . . ?
C36_5 C35_5 C37_5 F4_5 51.0(15) . . . . ?
C36_5 C35_5 C37_5 F5_5 167.6(13) . . . . ?
C36_5 C35_5 C37_5 F6_5 -75.4(19) . . . . ?
C36_5 C35_5 C38_5 F7_5 42.1(18) . . . . ?
C36_5 C35_5 C38_5 F8_5 160.7(13) . . . . ?
C36_5 C35_5 C38_5 F9_5 -81.1(16) . . . . ?
C37_5 C35_5 C36_5 F1_5 -74.3(16) . . . . ?
C37_5 C35_5 C36_5 F2_5 45.7(17) . . . . ?
C37_5 C35_5 C36_5 F3_5 169.3(13) . . . . ?
C37_5 C35_5 C38_5 F7_5 -71.2(19) . . . . ?
C37_5 C35_5 C38_5 F8_5 47.4(17) . . . . ?
C37_5 C35_5 C38_5 F9_5 165.6(14) . . . . ?
C38_5 C35_5 C36_5 F1_5 163.9(14) . . . . ?
C38_5 C35_5 C36_5 F2_5 -76.1(17) . . . . ?
C38_5 C35_5 C36_5 F3_5 47.5(16) . . . . ?
C38_5 C35_5 C37_5 F4_5 168.2(14) . . . . ?
C38_5 C35_5 C37_5 F5_5 -75.2(16) . . . . ?
C38_5 C35_5 C37_5 F6_5 42(2) . . . . ?
C36_6 C35_6 C37_6 F4_6 -31(3) . . . . ?
C36_6 C35_6 C37_6 F5_6 89(3) . . . . ?
C36_6 C35_6 C37_6 F6_6 -161(2) . . . . ?
C36_6 C35_6 C38_6 F7_6 88(3) . . . . ?
C36_6 C35_6 C38_6 F8_6 -151(2) . . . . ?
C36_6 C35_6 C38_6 F9_6 -34(3) . . . . ?
C37_6 C35_6 C36_6 F1_6 -42(3) . . . . ?
C37_6 C35_6 C36_6 F2_6 79(3) . . . . ?
C37_6 C35_6 C36_6 F3_6 -160(3) . . . . ?
C37_6 C35_6 C38_6 F7_6 -157(2) . . . . ?
C37_6 C35_6 C38_6 F8_6 -37(3) . . . . ?
C37_6 C35_6 C38_6 F9_6 80(3) . . . . ?
C38_6 C35_6 C36_6 F1_6 75(3) . . . . ?
C38_6 C35_6 C36_6 F2_6 -165(3) . . . . ?
C38_6 C35_6 C36_6 F3_6 -43(3) . . . . ?
C38_6 C35_6 C37_6 F4_6 -147(2) . . . . ?
C38_6 C35_6 C37_6 F5_6 -27(3) . . . . ?
C38_6 C35_6 C37_6 F6_6 83(3) . . . . ?

loop_
_twin_individual_id
_twin_individual_mass_fraction_refined
1 0.668(6)
2 0.332(6)

loop_
_exptl_oxdiff_crystal_face_indexfrac_h
_exptl_oxdiff_crystal_face_indexfrac_k
_exptl_oxdiff_crystal_face_indexfrac_l
_exptl_oxdiff_crystal_face_x
_exptl_oxdiff_crystal_face_y
_exptl_oxdiff_crystal_face_z
-9.9944 -5.9944 -2.0045 -0.2743 -0.8512 0.4177
9.9944 5.9944 2.0045 0.2743 0.8512 -0.4177
-9.9909 2.9996 6.9883 -0.2457 -0.5567 -0.7828
9.9909 -2.9996 -6.9883 0.2457 0.5567 0.7828
-8.9943 -5.9946 -4.0024 -0.1439 -0.8053 0.5401
8.9943 5.9946 4.0024 0.1439 0.8053 -0.5401
-11.9873 2.9999 3.9894 -0.0477 -0.7341 -0.6597
11.9873 -2.9999 -3.9894 0.0477 0.7341 0.6597
1.0061 0.9990 -11.9902 0.8545 -0.0560 0.5670
-1.0061 -0.9990 11.9902 -0.8545 0.0560 -0.5670
-1.9877 7.9949 -5.9969 0.9443 -0.0503 -0.3660
1.9877 -7.9949 5.9969 -0.9443 0.0503 0.3660
-9.9905 -3.9958 -6.0015 0.1253 -0.8592 0.4662
-8.0004 -6.9940 3.9922 -0.7376 -0.6575 0.2178
-8.9978 -2.9965 7.9884 -0.7242 -0.5970 -0.3330
